data_4074196
loop_
_publ_author_name
'Arunachalampillai, Athimoolam'
'Crewdson, Patrick'
'Korobkov, Ilia'
'Gambarotta, Sandro'

_publ_section_title
;
 Ring Opening and C&#x2212;O and C&#x2212;N Bond Cleavage by Transient
 Reduced Thorium Species
;
_journal_issue 16
_journal_name_full Organometallics
_journal_page_first 3856
_journal_paper_doi 10.1021/om060454q
_journal_volume 25
_journal_year 2006
_chemical_formula_sum 'C84 H76 K2 N6 O4 Th'
_chemical_formula_weight 1543.75
_chemical_name_systematic
; 
 ? 
;
_space_group_IT_number 2
_symmetry_cell_setting triclinic
_symmetry_space_group_name_Hall '-P 1'
_symmetry_space_group_name_H-M 'P -1'
_atom_sites_solution_hydrogens geom
_atom_sites_solution_primary direct
_atom_sites_solution_secondary difmap
_audit_creation_method SHELXL-97
_cell_angle_alpha 93.768(7)
_cell_angle_beta 92.503(7)
_cell_angle_gamma 113.128(7)
_cell_formula_units_Z 2
_cell_length_a 11.975(6)
_cell_length_b 13.569(7)
_cell_length_c 25.327(12)
_cell_measurement_reflns_used 317
_cell_measurement_temperature 207(2)
_cell_measurement_theta_max 23.31
_cell_measurement_theta_min 1.85
_cell_volume 3766(3)
_computing_cell_refinement 'SMART, Bruker (2000)'
_computing_data_collection 'SMART, Bruker (2000)'
_computing_data_reduction 'XPREP, Bruker (2000)'
_computing_molecular_graphics 'SHELXTL, Bruker (2000)'
_computing_publication_material 'SHELXTL, Bruker (2000)'
_computing_structure_refinement 'SHELXL-97 (Sheldrick, 1997)'
_computing_structure_solution 'SHELXS-97 (Sheldrick, 1990)'
_diffrn_ambient_temperature 207(2)
_diffrn_measured_fraction_theta_full 0.992
_diffrn_measured_fraction_theta_max 0.992
_diffrn_measurement_device_type 'CCD area detector'
_diffrn_measurement_method 'phi and omega scans'
_diffrn_radiation_monochromator graphite
_diffrn_radiation_source 'fine-focus sealed tube'
_diffrn_radiation_type MoK\a
_diffrn_radiation_wavelength 0.71073
_diffrn_reflns_av_R_equivalents 0.0359
_diffrn_reflns_av_sigmaI/netI 0.0425
_diffrn_reflns_limit_h_max 13
_diffrn_reflns_limit_h_min -13
_diffrn_reflns_limit_k_max 15
_diffrn_reflns_limit_k_min -15
_diffrn_reflns_limit_l_max 28
_diffrn_reflns_limit_l_min -28
_diffrn_reflns_number 31321
_diffrn_reflns_theta_full 23.31
_diffrn_reflns_theta_max 23.31
_diffrn_reflns_theta_min 1.85
_diffrn_standards_decay_% <1
_exptl_absorpt_coefficient_mu 2.144
_exptl_absorpt_correction_T_max 0.7392
_exptl_absorpt_correction_T_min 0.6163
_exptl_absorpt_correction_type multi-scan
_exptl_absorpt_process_details 'SADABS, Bruker (2000)'
_exptl_crystal_colour colorless
_exptl_crystal_density_diffrn 1.362
_exptl_crystal_density_method 'not measured'
_exptl_crystal_description block
_exptl_crystal_F_000 1564
_exptl_crystal_size_max 0.25
_exptl_crystal_size_mid 0.20
_exptl_crystal_size_min 0.15
_refine_diff_density_max 1.714
_refine_diff_density_min -1.443
_refine_diff_density_rms 0.090
_refine_ls_extinction_method none
_refine_ls_goodness_of_fit_ref 1.046
_refine_ls_hydrogen_treatment constr
_refine_ls_matrix_type full
_refine_ls_number_parameters 893
_refine_ls_number_reflns 10810
_refine_ls_number_restraints 118
_refine_ls_restrained_S_all 1.047
_refine_ls_R_factor_all 0.0450
_refine_ls_R_factor_gt 0.0376
_refine_ls_shift/su_max 0.002
_refine_ls_shift/su_mean 0.001
_refine_ls_structure_factor_coef Fsqd
_refine_ls_weighting_details 'calc w=1/[\s^2^(Fo^2^)+(0.0529P)^2^+4.9956P] where P=(Fo^2^+2Fc^2^)/3'
_refine_ls_weighting_scheme calc
_refine_ls_wR_factor_gt 0.0890
_refine_ls_wR_factor_ref 0.0918
_reflns_number_gt 9872
_reflns_number_total 10810
_reflns_threshold_expression >2sigma(I)
_cod_data_source_file om060454qrom20060523_021754.cif
_cod_data_source_block complex_3b_sg2322
_cod_depositor_comments
;
The following automatic conversions were performed:

'_symmetry_cell_setting' value 'Triclinic' changed to 'triclinic'
according to /home/saulius/struct/CIF-dictionaries/cif_core.dic
dictionary named 'cif_core.dic' version 2.4.1 from 2010-06-29.

Automatic conversion script
Id: cif_fix_values 1715 2011-07-08 13:25:40Z adriana 
;
_cod_original_sg_symbol_H-M P-1
_cod_database_code 4074196

loop_
_symmetry_equiv_pos_as_xyz
'x, y, z'
'-x, -y, -z'

loop_
_atom_site_label
_atom_site_type_symbol
_atom_site_fract_x
_atom_site_fract_y
_atom_site_fract_z
_atom_site_U_iso_or_equiv
_atom_site_adp_type
_atom_site_occupancy
_atom_site_symmetry_multiplicity
_atom_site_calc_flag
_atom_site_refinement_flags
_atom_site_disorder_assembly
_atom_site_disorder_group
Th1 Th 0.592336(17) 0.887305(14) 0.744557(7) 0.02027(8) Uani 1 1 d . A .
K1 K 0.57369(12) 0.65495(10) 0.61907(5) 0.0365(3) Uani 1 1 d . A .
K2 K 0.84773(12) 1.12443(10) 0.86231(5) 0.0391(3) Uani 1 1 d . A .
N1 N 0.5363(4) 0.8564(3) 0.64385(16) 0.0264(10) Uani 1 1 d . . .
N2 N 0.4390(4) 0.6783(3) 0.70610(16) 0.0235(9) Uani 1 1 d . A .
N3 N 0.6972(4) 0.7624(3) 0.72833(16) 0.0254(10) Uani 1 1 d . A .
N4 N 0.6169(4) 0.9160(3) 0.84488(17) 0.0274(10) Uani 1 1 d . A .
N5 N 0.6446(4) 1.0981(3) 0.78905(15) 0.0216(9) Uani 1 1 d . A .
N6 N 0.8131(4) 1.0119(3) 0.74864(17) 0.0278(10) Uani 1 1 d . . .
C1 C 0.6133(5) 0.8867(4) 0.6035(2) 0.0312(13) Uani 1 1 d . . .
H1A H 0.6958 0.9338 0.6083 0.037 Uiso 1 1 calc R . .
C2 C 0.5529(5) 0.8385(4) 0.5554(2) 0.0378(14) Uani 1 1 d . . .
H2A H 0.5859 0.8462 0.5222 0.045 Uiso 1 1 calc R . .
C3 C 0.4323(5) 0.7755(4) 0.5653(2) 0.0337(13) Uani 1 1 d . . .
H3A H 0.3688 0.7331 0.5401 0.040 Uiso 1 1 calc R . .
C4 C 0.4253(5) 0.7880(4) 0.6195(2) 0.0261(12) Uani 1 1 d . . .
C5 C 0.3140(5) 0.7479(4) 0.6518(2) 0.0267(12) Uani 1 1 d . . .
C6 C 0.3595(4) 0.7283(4) 0.7059(2) 0.0242(11) Uani 1 1 d . . .
C7 C 0.3382(5) 0.7527(4) 0.7579(2) 0.0272(12) Uani 1 1 d . A .
H7A H 0.2891 0.7888 0.7686 0.033 Uiso 1 1 calc R . .
C8 C 0.4055(5) 0.7124(4) 0.7915(2) 0.0260(12) Uani 1 1 d . . .
H8A H 0.4091 0.7160 0.8288 0.031 Uiso 1 1 calc R A .
C9 C 0.4650(5) 0.6662(4) 0.7581(2) 0.0249(12) Uani 1 1 d . A .
C10 C 0.5469(5) 0.6052(4) 0.7682(2) 0.0276(12) Uani 1 1 d . . .
C11 C 0.6539(5) 0.6527(4) 0.7340(2) 0.0270(12) Uani 1 1 d . A .
C12 C 0.7237(5) 0.6083(5) 0.7074(2) 0.0366(14) Uani 1 1 d . . .
H12A H 0.7138 0.5359 0.7057 0.044 Uiso 1 1 calc R A .
C13 C 0.8122(5) 0.6913(5) 0.6834(2) 0.0361(14) Uani 1 1 d . A .
H13A H 0.8723 0.6849 0.6625 0.043 Uiso 1 1 calc R . .
C14 C 0.7944(5) 0.7831(4) 0.6963(2) 0.0301(12) Uani 1 1 d . . .
H14A H 0.8411 0.8509 0.6852 0.036 Uiso 1 1 calc R A .
C15 C 0.2276(5) 0.5437(5) 0.6278(2) 0.0384(14) Uani 1 1 d . . .
H15A H 0.2966 0.5431 0.6468 0.046 Uiso 1 1 calc R . .
C16 C 0.1397(6) 0.4471(5) 0.6049(2) 0.0449(16) Uani 1 1 d . . .
H16A H 0.1484 0.3822 0.6092 0.054 Uiso 1 1 calc R . .
C17 C 0.0381(6) 0.4470(5) 0.5756(3) 0.0525(18) Uani 1 1 d . . .
H17A H -0.0223 0.3820 0.5601 0.063 Uiso 1 1 calc R . .
C18 C 0.0278(7) 0.5424(6) 0.5698(3) 0.066(2) Uani 1 1 d . . .
H18A H -0.0399 0.5429 0.5497 0.080 Uiso 1 1 calc R . .
C19 C 0.1157(6) 0.6391(5) 0.5931(3) 0.0488(17) Uani 1 1 d . . .
H19A H 0.1071 0.7038 0.5881 0.059 Uiso 1 1 calc R . .
C20 C 0.2170(5) 0.6413(4) 0.6237(2) 0.0320(13) Uani 1 1 d . . .
C21 C 0.2935(5) 0.9196(5) 0.6256(2) 0.0388(14) Uani 1 1 d . . .
H21A H 0.3562 0.9295 0.6028 0.047 Uiso 1 1 calc R . .
C22 C 0.2373(6) 0.9924(5) 0.6283(3) 0.0541(18) Uani 1 1 d . . .
H22A H 0.2614 1.0501 0.6068 0.065 Uiso 1 1 calc R . .
C23 C 0.1456(6) 0.9799(6) 0.6626(3) 0.058(2) Uani 1 1 d . . .
H23A H 0.1102 1.0305 0.6656 0.069 Uiso 1 1 calc R . .
C24 C 0.1080(6) 0.8931(6) 0.6917(3) 0.0509(18) Uani 1 1 d . . .
H24A H 0.0451 0.8833 0.7143 0.061 Uiso 1 1 calc R . .
C25 C 0.1617(5) 0.8191(5) 0.6883(2) 0.0383(14) Uani 1 1 d . . .
H25A H 0.1328 0.7588 0.7079 0.046 Uiso 1 1 calc R . .
C26 C 0.2575(5) 0.8324(4) 0.6563(2) 0.0309(13) Uani 1 1 d . . .
C27 C 0.5302(6) 0.4120(4) 0.7544(2) 0.0389(14) Uani 1 1 d . . .
H27A H 0.6122 0.4380 0.7677 0.047 Uiso 1 1 calc R A .
C28 C 0.4680(7) 0.3025(5) 0.7389(3) 0.0533(18) Uani 1 1 d . . .
H28A H 0.5090 0.2560 0.7404 0.064 Uiso 1 1 calc R . .
C29 C 0.3473(8) 0.2625(5) 0.7217(3) 0.060(2) Uani 1 1 d . . .
H29A H 0.3051 0.1888 0.7111 0.072 Uiso 1 1 calc R A .
C30 C 0.2883(6) 0.3311(5) 0.7198(3) 0.0560(19) Uani 1 1 d . . .
H30A H 0.2050 0.3034 0.7086 0.067 Uiso 1 1 calc R . .
C31 C 0.3499(5) 0.4411(4) 0.7342(2) 0.0386(14) Uani 1 1 d . . .
H31A H 0.3080 0.4868 0.7329 0.046 Uiso 1 1 calc R A .
C32 C 0.4736(5) 0.4833(4) 0.7506(2) 0.0331(13) Uani 1 1 d . . .
C33 C 0.7076(5) 0.6399(4) 0.8443(2) 0.0368(14) Uani 1 1 d . . .
H33A H 0.7676 0.6594 0.8198 0.044 Uiso 1 1 calc R A .
C34 C 0.7419(6) 0.6401(5) 0.8982(3) 0.0465(16) Uani 1 1 d . . .
H34A H 0.8240 0.6578 0.9092 0.056 Uiso 1 1 calc R . .
C35 C 0.6553(7) 0.6144(5) 0.9347(2) 0.0491(17) Uani 1 1 d . . .
H35A H 0.6783 0.6173 0.9710 0.059 Uiso 1 1 calc R A .
C36 C 0.5350(6) 0.5845(5) 0.9178(2) 0.0428(15) Uani 1 1 d . . .
H36A H 0.4753 0.5658 0.9425 0.051 Uiso 1 1 calc R . .
C37 C 0.5012(5) 0.5818(4) 0.8644(2) 0.0323(13) Uani 1 1 d . . .
H37A H 0.4183 0.5594 0.8533 0.039 Uiso 1 1 calc R A .
C38 C 0.5874(5) 0.6116(4) 0.8269(2) 0.0276(12) Uani 1 1 d . . .
C39 C 0.6925(5) 0.8860(4) 0.8763(2) 0.0334(13) Uani 1 1 d . A .
H39A H 0.7294 0.8398 0.8644 0.040 Uiso 1 1 calc R . .
C40 C 0.7071(5) 0.9321(5) 0.9273(2) 0.0397(15) Uani 1 1 d . . .
H40A H 0.7548 0.9241 0.9559 0.048 Uiso 1 1 calc R A .
C41 C 0.6357(5) 0.9947(4) 0.9283(2) 0.0335(13) Uani 1 1 d . A .
H41A H 0.6267 1.0362 0.9578 0.040 Uiso 1 1 calc R . .
C42 C 0.5824(5) 0.9826(4) 0.87763(19) 0.0253(12) Uani 1 1 d . A .
C43 C 0.4912(5) 1.0242(4) 0.8546(2) 0.0273(12) Uani 1 1 d . . .
C44 C 0.5229(5) 1.0449(4) 0.7967(2) 0.0240(11) Uani 1 1 d . A .
C45 C 0.4539(5) 1.0210(4) 0.7482(2) 0.0248(11) Uani 1 1 d . . .
H45A H 0.3689 0.9841 0.7426 0.030 Uiso 1 1 calc R A .
C46 C 0.5358(5) 1.0627(4) 0.7092(2) 0.0243(11) Uani 1 1 d . A .
H46A H 0.5163 1.0584 0.6726 0.029 Uiso 1 1 calc R . .
C47 C 0.6526(5) 1.1119(4) 0.7357(2) 0.0236(11) Uani 1 1 d . . .
C48 C 0.7803(5) 1.1710(4) 0.7167(2) 0.0260(12) Uani 1 1 d . A .
C49 C 0.8610(5) 1.1216(4) 0.7421(2) 0.0273(12) Uani 1 1 d . A .
C50 C 0.9816(5) 1.1679(5) 0.7598(2) 0.0369(14) Uani 1 1 d . A .
H50A H 1.0338 1.2407 0.7594 0.044 Uiso 1 1 calc R . .
C51 C 1.0128(5) 1.0862(5) 0.7789(2) 0.0382(14) Uani 1 1 d . . .
H51A H 1.0895 1.0937 0.7934 0.046 Uiso 1 1 calc R A .
C52 C 0.9098(5) 0.9943(4) 0.7720(2) 0.0315(13) Uani 1 1 d . A .
H52A H 0.9049 0.9272 0.7819 0.038 Uiso 1 1 calc R . .
C53 C 0.2615(5) 0.9630(5) 0.8345(2) 0.0406(15) Uani 1 1 d . . .
H53A H 0.2773 1.0264 0.8177 0.049 Uiso 1 1 calc R A .
C54 C 0.1423(6) 0.8906(6) 0.8366(3) 0.0586(19) Uani 1 1 d . . .
H54A H 0.0785 0.9035 0.8197 0.070 Uiso 1 1 calc R . .
C55 C 0.1165(7) 0.7994(6) 0.8631(3) 0.065(2) Uani 1 1 d . . .
H55A H 0.0355 0.7504 0.8646 0.078 Uiso 1 1 calc R A .
C56 C 0.2106(6) 0.7809(5) 0.8874(3) 0.0552(19) Uani 1 1 d . . .
H56A H 0.1931 0.7190 0.9057 0.066 Uiso 1 1 calc R . .
C57 C 0.3307(6) 0.8518(4) 0.8854(2) 0.0400(14) Uani 1 1 d . . .
H57A H 0.3936 0.8387 0.9030 0.048 Uiso 1 1 calc R A .
C58 C 0.3586(5) 0.9435(4) 0.8571(2) 0.0293(12) Uani 1 1 d . . .
C59 C 0.4681(5) 1.1270(5) 0.9387(2) 0.0365(14) Uani 1 1 d . . .
H59A H 0.4414 1.0615 0.9543 0.044 Uiso 1 1 calc R A .
C60 C 0.4743(6) 1.2188(5) 0.9680(2) 0.0450(16) Uani 1 1 d . . .
H60A H 0.4563 1.2164 1.0038 0.054 Uiso 1 1 calc R . .
C61 C 0.5072(7) 1.3144(5) 0.9442(3) 0.0520(18) Uani 1 1 d . . .
H61A H 0.5090 1.3767 0.9635 0.062 Uiso 1 1 calc R A .
C62 C 0.5365(7) 1.3180(5) 0.8933(2) 0.0542(19) Uani 1 1 d . . .
H62A H 0.5597 1.3830 0.8773 0.065 Uiso 1 1 calc R . .
C63 C 0.5327(6) 1.2260(4) 0.8643(2) 0.0392(15) Uani 1 1 d . . .
H63A H 0.5524 1.2296 0.8287 0.047 Uiso 1 1 calc R A .
C64 C 0.5005(5) 1.1295(4) 0.8867(2) 0.0292(12) Uani 1 1 d . . .
C65 C 0.8629(6) 1.1281(4) 0.6300(2) 0.0435(15) Uani 1 1 d . . .
H65A H 0.9183 1.1097 0.6504 0.052 Uiso 1 1 calc R . .
C66 C 0.8655(7) 1.1234(5) 0.5752(3) 0.058(2) Uani 1 1 d . . .
H66A H 0.9232 1.1032 0.5588 0.070 Uiso 1 1 calc R . .
C67 C 0.7834(8) 1.1483(6) 0.5447(3) 0.067(2) Uani 1 1 d . . .
H67A H 0.7839 1.1439 0.5075 0.080 Uiso 1 1 calc R . .
C68 C 0.7005(7) 1.1798(5) 0.5692(3) 0.060(2) Uani 1 1 d . . .
H68A H 0.6434 1.1957 0.5486 0.071 Uiso 1 1 calc R . .
C69 C 0.7014(6) 1.1881(5) 0.6240(2) 0.0451(16) Uani 1 1 d . . .
H69A H 0.6478 1.2137 0.6403 0.054 Uiso 1 1 calc R . .
C70 C 0.7798(5) 1.1594(4) 0.6553(2) 0.0337(13) Uani 1 1 d . . .
C71 C 0.9175(6) 1.3664(5) 0.7069(3) 0.0549(19) Uani 1 1 d . . .
H71A H 0.9388 1.3421 0.6748 0.066 Uiso 1 1 calc R . .
C72 C 0.9713(7) 1.4724(5) 0.7241(3) 0.064(2) Uani 1 1 d . . .
H72A H 1.0300 1.5192 0.7038 0.077 Uiso 1 1 calc R . .
C73 C 0.9426(7) 1.5135(5) 0.7702(3) 0.060(2) Uani 1 1 d . . .
H73A H 0.9791 1.5874 0.7812 0.072 Uiso 1 1 calc R . .
C74 C 0.8589(6) 1.4426(5) 0.7997(3) 0.0557(19) Uani 1 1 d . . .
H74A H 0.8376 1.4683 0.8315 0.067 Uiso 1 1 calc R . .
C75 C 0.8047(5) 1.3322(5) 0.7829(2) 0.0413(15) Uani 1 1 d . . .
H75A H 0.7493 1.2842 0.8039 0.050 Uiso 1 1 calc R . .
C76 C 0.8330(5) 1.2938(4) 0.7351(2) 0.0328(13) Uani 1 1 d . . .
C77 C 0.8107(11) 0.7272(10) 0.5251(5) 0.139(5) Uani 1 1 d D . .
H77A H 0.8250 0.7896 0.5497 0.209 Uiso 1 1 calc R . .
H77B H 0.7735 0.7348 0.4917 0.209 Uiso 1 1 calc R . .
H77C H 0.8875 0.7214 0.5192 0.209 Uiso 1 1 calc R . .
O1 O 0.7337(7) 0.6356(6) 0.5462(3) 0.113(2) Uani 1 1 d D . .
C78 C 0.6959(10) 0.5337(9) 0.5204(4) 0.102(3) Uani 1 1 d D . .
H78A H 0.7674 0.5245 0.5073 0.123 Uiso 1 1 calc R . .
H78B H 0.6415 0.5288 0.4894 0.123 Uiso 1 1 calc R . .
C79 C 0.6362(10) 0.4490(9) 0.5504(4) 0.106(4) Uani 1 1 d D . .
H79A H 0.6076 0.3815 0.5275 0.127 Uiso 1 1 calc R A .
H79B H 0.6945 0.4458 0.5780 0.127 Uiso 1 1 calc R . .
O2 O 0.5406(5) 0.4564(4) 0.5738(2) 0.0701(14) Uani 1 1 d D A .
C80 C 0.4760(12) 0.3676(8) 0.6022(4) 0.125(4) Uani 1 1 d D . .
H80A H 0.4077 0.3777 0.6172 0.187 Uiso 1 1 calc R A .
H80B H 0.5297 0.3619 0.6305 0.187 Uiso 1 1 calc R . .
H80C H 0.4463 0.3023 0.5783 0.187 Uiso 1 1 calc R . .
C81 C 0.8302(13) 1.3222(11) 0.9614(6) 0.077(4) Uiso 0.60 1 d PDU A 1
H81A H 0.8048 1.3444 0.9289 0.116 Uiso 0.60 1 calc PR A 1
H81B H 0.8731 1.3850 0.9861 0.116 Uiso 0.60 1 calc PR A 1
H81C H 0.7591 1.2735 0.9770 0.116 Uiso 0.60 1 calc PR A 1
O3 O 0.9072(11) 1.2700(9) 0.9498(4) 0.109(4) Uani 0.60 1 d PDU A 1
C82 C 0.9556(17) 1.2352(15) 0.9937(7) 0.119(6) Uiso 0.60 1 d PDU A 1
H82A H 0.8897 1.1753 1.0074 0.143 Uiso 0.60 1 calc PR A 1
H82B H 0.9872 1.2942 1.0219 0.143 Uiso 0.60 1 calc PR A 1
C83 C 1.0489(14) 1.2019(13) 0.9810(6) 0.099(5) Uiso 0.60 1 d PDU A 1
H83A H 1.1163 1.2621 0.9683 0.119 Uiso 0.60 1 calc PR A 1
H83B H 1.0796 1.1808 1.0130 0.119 Uiso 0.60 1 calc PR A 1
O4 O 1.0100(11) 1.1203(10) 0.9443(5) 0.080(3) Uani 0.60 1 d PDU A 1
C84 C 1.113(2) 1.107(3) 0.9241(12) 0.167(10) Uani 0.60 1 d PDU A 1
H84A H 1.0864 1.0507 0.8953 0.251 Uiso 0.60 1 calc PR A 1
H84B H 1.1570 1.0888 0.9522 0.251 Uiso 0.60 1 calc PR A 1
H84C H 1.1665 1.1743 0.9111 0.251 Uiso 0.60 1 calc PR A 1
C81' C 1.1298(18) 1.4028(14) 0.8569(8) 0.075(6) Uiso 0.40 1 d PDU A 2
H81D H 1.0620 1.4163 0.8417 0.113 Uiso 0.40 1 calc PR A 2
H81E H 1.1765 1.3906 0.8288 0.113 Uiso 0.40 1 calc PR A 2
H81F H 1.1816 1.4645 0.8806 0.113 Uiso 0.40 1 calc PR A 2
O3' O 1.0860(9) 1.3126(9) 0.8850(5) 0.060(3) Uani 0.40 1 d PDU A 2
C82' C 1.1784(18) 1.2887(18) 0.9077(10) 0.106(8) Uiso 0.40 1 d PDU A 2
H82C H 1.2388 1.3541 0.9272 0.127 Uiso 0.40 1 calc PR A 2
H82D H 1.2190 1.2663 0.8793 0.127 Uiso 0.40 1 calc PR A 2
C83' C 1.139(3) 1.2090(18) 0.9416(10) 0.122(8) Uiso 0.40 1 d PDU A 2
H83C H 1.2065 1.1892 0.9520 0.146 Uiso 0.40 1 calc PR A 2
H83D H 1.1147 1.2373 0.9738 0.146 Uiso 0.40 1 calc PR A 2
O4' O 1.046(2) 1.1221(18) 0.9208(13) 0.157(11) Uani 0.40 1 d PDU A 2
C84' C 1.062(3) 1.0305(19) 0.9367(12) 0.101(9) Uiso 0.40 1 d PDU A 2
H84D H 0.9981 0.9662 0.9190 0.151 Uiso 0.40 1 calc PR A 2
H84E H 1.0576 1.0289 0.9748 0.151 Uiso 0.40 1 calc PR A 2
H84F H 1.1406 1.0333 0.9273 0.151 Uiso 0.40 1 calc PR A 2

loop_
_atom_site_aniso_label
_atom_site_aniso_U_11
_atom_site_aniso_U_22
_atom_site_aniso_U_33
_atom_site_aniso_U_23
_atom_site_aniso_U_13
_atom_site_aniso_U_12
Th1 0.02133(11) 0.01838(11) 0.02201(11) 0.00034(7) 0.00147(7) 0.00908(8)
K1 0.0429(8) 0.0379(7) 0.0333(7) -0.0020(5) 0.0057(6) 0.0214(6)
K2 0.0385(7) 0.0448(8) 0.0326(7) -0.0028(6) -0.0032(6) 0.0167(6)
N1 0.028(2) 0.025(2) 0.026(2) 0.0002(19) 0.001(2) 0.010(2)
N2 0.024(2) 0.019(2) 0.026(2) 0.0015(18) 0.0020(18) 0.0073(19)
N3 0.026(2) 0.022(2) 0.031(2) 0.0011(19) 0.0029(19) 0.0127(19)
N4 0.030(2) 0.021(2) 0.032(3) 0.0032(19) 0.001(2) 0.012(2)
N5 0.024(2) 0.022(2) 0.022(2) 0.0019(18) 0.0037(18) 0.0126(19)
N6 0.028(2) 0.023(2) 0.033(3) 0.0000(19) 0.003(2) 0.010(2)
C1 0.033(3) 0.023(3) 0.035(3) 0.008(2) 0.013(3) 0.006(2)
C2 0.050(4) 0.038(3) 0.026(3) 0.007(3) 0.010(3) 0.017(3)
C3 0.041(3) 0.034(3) 0.024(3) -0.001(2) -0.004(3) 0.013(3)
C4 0.029(3) 0.021(3) 0.030(3) 0.003(2) 0.001(2) 0.012(2)
C5 0.027(3) 0.028(3) 0.024(3) -0.003(2) 0.000(2) 0.010(2)
C6 0.021(3) 0.020(3) 0.027(3) -0.003(2) 0.001(2) 0.004(2)
C7 0.021(3) 0.023(3) 0.038(3) 0.001(2) 0.003(2) 0.009(2)
C8 0.028(3) 0.023(3) 0.024(3) 0.001(2) 0.004(2) 0.007(2)
C9 0.026(3) 0.018(3) 0.028(3) 0.005(2) 0.005(2) 0.005(2)
C10 0.038(3) 0.017(3) 0.029(3) 0.001(2) 0.003(2) 0.012(2)
C11 0.030(3) 0.027(3) 0.028(3) 0.002(2) 0.002(2) 0.015(2)
C12 0.040(3) 0.032(3) 0.045(4) 0.000(3) 0.001(3) 0.023(3)
C13 0.032(3) 0.041(3) 0.041(3) -0.004(3) 0.006(3) 0.021(3)
C14 0.028(3) 0.032(3) 0.034(3) 0.005(2) 0.004(2) 0.015(3)
C15 0.041(4) 0.038(3) 0.033(3) -0.009(3) -0.006(3) 0.015(3)
C16 0.050(4) 0.031(3) 0.045(4) 0.000(3) 0.006(3) 0.007(3)
C17 0.047(4) 0.043(4) 0.043(4) -0.010(3) -0.003(3) -0.005(3)
C18 0.052(4) 0.062(5) 0.067(5) -0.017(4) -0.034(4) 0.010(4)
C19 0.046(4) 0.042(4) 0.050(4) -0.006(3) -0.017(3) 0.012(3)
C20 0.030(3) 0.033(3) 0.027(3) -0.001(2) 0.001(2) 0.007(3)
C21 0.035(3) 0.038(3) 0.043(4) -0.002(3) -0.010(3) 0.017(3)
C22 0.053(4) 0.044(4) 0.069(5) 0.001(3) -0.016(4) 0.026(3)
C23 0.046(4) 0.051(4) 0.083(5) -0.016(4) -0.016(4) 0.031(4)
C24 0.029(3) 0.064(5) 0.061(4) -0.022(4) -0.008(3) 0.025(3)
C25 0.025(3) 0.047(4) 0.043(4) -0.003(3) -0.005(3) 0.016(3)
C26 0.026(3) 0.032(3) 0.031(3) -0.007(2) -0.012(2) 0.011(2)
C27 0.058(4) 0.028(3) 0.032(3) 0.003(2) -0.002(3) 0.019(3)
C28 0.093(6) 0.029(3) 0.043(4) 0.000(3) 0.003(4) 0.031(4)
C29 0.089(6) 0.024(3) 0.053(4) -0.001(3) 0.012(4) 0.007(4)
C30 0.050(4) 0.035(4) 0.063(5) 0.002(3) 0.008(4) -0.005(3)
C31 0.041(4) 0.027(3) 0.037(3) 0.002(3) 0.009(3) 0.002(3)
C32 0.051(4) 0.024(3) 0.023(3) 0.001(2) 0.009(3) 0.013(3)
C33 0.045(4) 0.031(3) 0.037(3) 0.004(3) 0.004(3) 0.018(3)
C34 0.052(4) 0.040(4) 0.048(4) -0.001(3) -0.014(3) 0.022(3)
C35 0.079(5) 0.043(4) 0.029(3) -0.003(3) -0.008(4) 0.030(4)
C36 0.068(5) 0.035(3) 0.030(3) 0.002(3) 0.006(3) 0.026(3)
C37 0.043(3) 0.021(3) 0.034(3) -0.002(2) -0.006(3) 0.015(3)
C38 0.040(3) 0.016(3) 0.031(3) 0.004(2) 0.004(3) 0.016(2)
C39 0.042(3) 0.033(3) 0.031(3) 0.002(3) -0.001(3) 0.021(3)
C40 0.048(4) 0.044(4) 0.031(3) 0.011(3) -0.007(3) 0.022(3)
C41 0.043(3) 0.033(3) 0.025(3) 0.000(2) 0.003(3) 0.017(3)
C42 0.029(3) 0.024(3) 0.024(3) 0.003(2) 0.003(2) 0.011(2)
C43 0.032(3) 0.023(3) 0.029(3) 0.002(2) 0.003(2) 0.013(2)
C44 0.031(3) 0.021(3) 0.027(3) 0.000(2) 0.008(2) 0.017(2)
C45 0.025(3) 0.026(3) 0.028(3) 0.002(2) -0.002(2) 0.015(2)
C46 0.036(3) 0.017(3) 0.023(3) 0.001(2) -0.001(2) 0.015(2)
C47 0.032(3) 0.016(2) 0.026(3) 0.000(2) 0.002(2) 0.013(2)
C48 0.034(3) 0.019(3) 0.025(3) 0.003(2) 0.008(2) 0.009(2)
C49 0.029(3) 0.025(3) 0.028(3) 0.002(2) 0.009(2) 0.011(2)
C50 0.028(3) 0.030(3) 0.044(4) -0.002(3) 0.006(3) 0.003(3)
C51 0.023(3) 0.041(3) 0.048(4) -0.011(3) -0.008(3) 0.014(3)
C52 0.031(3) 0.032(3) 0.037(3) -0.001(2) 0.000(3) 0.020(3)
C53 0.038(4) 0.054(4) 0.037(3) 0.006(3) 0.014(3) 0.025(3)
C54 0.033(4) 0.079(5) 0.060(5) -0.001(4) 0.006(3) 0.020(4)
C55 0.036(4) 0.070(5) 0.075(5) 0.006(4) 0.017(4) 0.003(4)
C56 0.053(5) 0.040(4) 0.062(5) 0.014(3) 0.030(4) 0.004(3)
C57 0.041(4) 0.035(3) 0.040(4) 0.002(3) 0.015(3) 0.011(3)
C58 0.035(3) 0.027(3) 0.027(3) 0.000(2) 0.010(2) 0.014(3)
C59 0.048(4) 0.033(3) 0.032(3) 0.006(3) 0.012(3) 0.018(3)
C60 0.063(4) 0.039(4) 0.036(3) -0.003(3) 0.015(3) 0.022(3)
C61 0.084(5) 0.036(4) 0.045(4) 0.000(3) 0.023(4) 0.032(4)
C62 0.100(6) 0.034(4) 0.040(4) 0.009(3) 0.019(4) 0.036(4)
C63 0.062(4) 0.032(3) 0.032(3) 0.009(3) 0.013(3) 0.025(3)
C64 0.035(3) 0.030(3) 0.027(3) 0.003(2) 0.005(2) 0.017(3)
C65 0.048(4) 0.032(3) 0.045(4) 0.004(3) 0.017(3) 0.009(3)
C66 0.076(5) 0.039(4) 0.045(4) 0.001(3) 0.032(4) 0.005(4)
C67 0.100(6) 0.045(4) 0.036(4) 0.004(3) 0.016(4) 0.006(4)
C68 0.081(5) 0.051(4) 0.036(4) 0.013(3) 0.003(4) 0.015(4)
C69 0.059(4) 0.041(4) 0.035(4) 0.015(3) 0.010(3) 0.016(3)
C70 0.041(3) 0.025(3) 0.030(3) 0.008(2) 0.010(3) 0.006(3)
C71 0.072(5) 0.029(3) 0.051(4) 0.004(3) 0.024(4) 0.003(3)
C72 0.071(5) 0.044(4) 0.058(5) 0.006(4) 0.023(4) 0.000(4)
C73 0.067(5) 0.020(3) 0.078(5) -0.009(3) 0.007(4) 0.003(3)
C74 0.058(4) 0.035(4) 0.067(5) -0.013(3) 0.017(4) 0.013(3)
C75 0.042(4) 0.030(3) 0.047(4) -0.006(3) 0.010(3) 0.009(3)
C76 0.037(3) 0.026(3) 0.036(3) 0.004(2) 0.002(3) 0.014(3)
C77 0.119(10) 0.164(12) 0.136(10) 0.033(9) 0.065(8) 0.048(9)
O1 0.116(6) 0.113(6) 0.103(5) 0.003(4) 0.064(4) 0.032(5)
C78 0.106(8) 0.141(10) 0.084(7) -0.020(7) 0.032(6) 0.077(8)
C79 0.133(10) 0.109(8) 0.097(8) -0.013(7) 0.041(7) 0.070(8)
O2 0.092(4) 0.064(3) 0.062(3) -0.003(3) 0.012(3) 0.040(3)
C80 0.194(13) 0.069(7) 0.115(9) 0.009(6) 0.029(9) 0.054(8)
O3 0.121(9) 0.114(9) 0.090(8) -0.003(6) -0.013(7) 0.049(7)
O4 0.081(7) 0.101(7) 0.063(7) -0.006(6) -0.015(6) 0.045(6)
C84 0.113(17) 0.25(3) 0.15(2) -0.04(2) 0.003(16) 0.10(2)
O3' 0.030(6) 0.072(8) 0.067(8) -0.003(6) -0.025(5) 0.014(6)
O4' 0.099(18) 0.181(19) 0.16(2) 0.025(17) -0.037(17) 0.024(16)

loop_
_atom_type_symbol
_atom_type_description
_atom_type_scat_dispersion_real
_atom_type_scat_dispersion_imag
_atom_type_scat_source
C C 0.0033 0.0016 'International Tables Vol C Tables 4.2.6.8 and 6.1.1.4'
H H 0.0000 0.0000 'International Tables Vol C Tables 4.2.6.8 and 6.1.1.4'
N N 0.0061 0.0033 'International Tables Vol C Tables 4.2.6.8 and 6.1.1.4'
O O 0.0106 0.0060 'International Tables Vol C Tables 4.2.6.8 and 6.1.1.4'
Th Th -7.2400 8.8979 'International Tables Vol C Tables 4.2.6.8 and 6.1.1.4'
K K 0.2009 0.2494 'International Tables Vol C Tables 4.2.6.8 and 6.1.1.4'

loop_
_geom_angle_atom_site_label_1
_geom_angle_atom_site_label_2
_geom_angle_atom_site_label_3
_geom_angle
N3 Th1 N6 76.76(14)
N3 Th1 N4 100.66(13)
N6 Th1 N4 85.31(14)
N3 Th1 N1 85.45(13)
N6 Th1 N1 101.45(14)
N4 Th1 N1 171.84(13)
N3 Th1 N2 65.26(13)
N6 Th1 N2 139.80(12)
N4 Th1 N2 113.36(13)
N1 Th1 N2 64.17(12)
N3 Th1 N5 139.61(13)
N6 Th1 N5 65.42(12)
N4 Th1 N5 63.87(12)
N1 Th1 N5 114.64(12)
N2 Th1 N5 154.52(12)
N3 Th1 C9 61.26(14)
N6 Th1 C9 134.56(14)
N4 Th1 C9 86.08(14)
N1 Th1 C9 92.24(14)
N2 Th1 C9 28.31(13)
N5 Th1 C9 144.14(13)
N3 Th1 C6 93.20(14)
N6 Th1 C6 161.13(14)
N4 Th1 C6 112.50(14)
N1 Th1 C6 61.38(14)
N2 Th1 C6 28.06(13)
N5 Th1 C6 127.05(13)
C9 Th1 C6 45.75(15)
N3 Th1 C44 160.15(14)
N6 Th1 C44 93.40(14)
N4 Th1 C44 60.91(14)
N1 Th1 C44 113.65(14)
N2 Th1 C44 126.78(14)
N5 Th1 C44 28.13(13)
C9 Th1 C44 120.34(15)
C6 Th1 C44 100.63(15)
N3 Th1 C47 135.42(14)
N6 Th1 C47 61.66(14)
N4 Th1 C47 91.71(13)
N1 Th1 C47 87.58(13)
N2 Th1 C47 145.43(13)
N5 Th1 C47 28.05(13)
C9 Th1 C47 163.15(15)
C6 Th1 C47 121.24(14)
C44 Th1 C47 45.60(14)
N3 Th1 C45 171.76(14)
N6 Th1 C45 106.91(15)
N4 Th1 C45 87.09(13)
N1 Th1 C45 86.57(13)
N2 Th1 C45 109.21(14)
N5 Th1 C45 46.78(13)
C9 Th1 C45 117.09(15)
C6 Th1 C45 81.15(15)
C44 Th1 C45 28.09(14)
C47 Th1 C45 46.07(15)
N3 Th1 C46 147.87(14)
N6 Th1 C46 87.56(14)
N4 Th1 C46 105.86(13)
N1 Th1 C46 70.22(13)
N2 Th1 C46 117.95(13)
N5 Th1 C46 46.80(13)
C9 Th1 C46 137.55(15)
C6 Th1 C46 93.11(15)
C44 Th1 C46 46.06(14)
C47 Th1 C46 28.18(14)
C45 Th1 C46 28.08(14)
O2 K1 O1 60.33(19)
O2 K1 N2 121.08(15)
O1 K1 N2 171.1(2)
O2 K1 N1 160.66(15)
O1 K1 N1 123.57(18)
N2 K1 N1 58.51(11)
O2 K1 C4 134.55(16)
O1 K1 C4 130.0(2)
N2 K1 C4 56.35(13)
N1 K1 C4 26.69(13)
O2 K1 C11 104.09(15)
O1 K1 C11 114.6(2)
N2 K1 C11 56.59(13)
N1 K1 C11 91.36(13)
C4 K1 C11 106.36(14)
O2 K1 C1 147.79(16)
O1 K1 C1 97.17(19)
N2 K1 C1 84.89(13)
N1 K1 C1 26.48(13)
C4 K1 C1 42.60(15)
C11 K1 C1 106.45(15)
O2 K1 C14 120.78(16)
O1 K1 C14 88.3(2)
N2 K1 C14 83.67(14)
N1 K1 C14 78.50(13)
C4 K1 C14 104.46(14)
C11 K1 C14 42.63(15)
C1 K1 C14 77.54(15)
O2 K1 C12 85.14(16)
O1 K1 C12 89.6(2)
N2 K1 C12 81.88(14)
N1 K1 C12 113.00(14)
C4 K1 C12 131.99(15)
C11 K1 C12 26.21(14)
C1 K1 C12 119.69(16)
C14 K1 C12 42.69(15)
O2 K1 N3 128.22(14)
O1 K1 N3 114.09(19)
N2 K1 N3 57.58(12)
N1 K1 N3 69.53(11)
C4 K1 N3 90.71(13)
C11 K1 N3 26.35(12)
C1 K1 N3 80.57(13)
C14 K1 N3 26.36(12)
C12 K1 N3 43.48(13)
O2 K1 C13 95.02(16)
O1 K1 C13 73.5(2)
N2 K1 C13 97.64(14)
N1 K1 C13 104.26(14)
C4 K1 C13 130.11(15)
C11 K1 C13 43.11(15)
C1 K1 C13 100.25(16)
C14 K1 C13 25.76(14)
C12 K1 C13 26.45(15)
N3 K1 C13 43.44(13)
O2 K1 C3 117.67(16)
O1 K1 C3 106.2(2)
N2 K1 C3 81.22(13)
N1 K1 C3 43.69(13)
C4 K1 C3 26.09(14)
C11 K1 C3 132.11(14)
C1 K1 C3 42.44(15)
C14 K1 C3 118.90(15)
C12 K1 C3 156.51(15)
N3 K1 C3 113.13(13)
C13 K1 C3 142.69(16)
O3 K2 O4 59.7(3)
O3 K2 O4' 69.7(7)
O4 K2 O4' 15.4(7)
O3 K2 N5 120.2(2)
O4 K2 N5 168.7(3)
O4' K2 N5 170.0(7)
O3 K2 O3' 55.1(4)
O4 K2 O3' 61.0(3)
O4' K2 O3' 55.1(5)
N5 K2 O3' 129.3(2)
O3 K2 C49 139.3(3)
O4 K2 C49 132.2(3)
O4' K2 C49 116.8(8)
N5 K2 C49 56.41(13)
O3' K2 C49 93.9(3)
O3 K2 C42 101.5(3)
O4 K2 C42 113.0(3)
O4' K2 C42 124.7(6)
N5 K2 C42 55.71(13)
O3' K2 C42 156.4(3)
C49 K2 C42 104.57(14)
O3 K2 N4 125.2(3)
O4 K2 N4 113.0(3)
O4' K2 N4 118.4(4)
N5 K2 N4 56.89(12)
O3' K2 N4 173.5(2)
C49 K2 N4 88.67(13)
C42 K2 N4 26.01(12)
O3 K2 C50 123.7(3)
O4 K2 C50 108.5(3)
O4' K2 C50 93.3(7)
N5 K2 C50 81.19(14)
O3' K2 C50 70.9(3)
C49 K2 C50 25.80(15)
C42 K2 C50 129.74(15)
N4 K2 C50 110.31(14)
O3 K2 C52 153.2(3)
O4 K2 C52 99.9(2)
O4' K2 C52 87.0(8)
N5 K2 C52 83.35(13)
O3' K2 C52 101.0(3)
C49 K2 C52 41.89(14)
C42 K2 C52 102.63(15)
N4 K2 C52 77.08(14)
C50 K2 C52 42.11(15)
O3 K2 C39 118.1(3)
O4 K2 C39 87.9(3)
O4' K2 C39 92.6(4)
N5 K2 C39 82.47(13)
O3' K2 C39 147.8(2)
C49 K2 C39 102.09(14)
C42 K2 C39 41.83(14)
N4 K2 C39 25.79(13)
C50 K2 C39 115.85(15)
C52 K2 C39 74.61(15)
O3 K2 C41 82.4(3)
O4 K2 C41 88.3(3)
O4' K2 C41 101.6(6)
N5 K2 C41 80.59(14)
O3' K2 C41 135.6(3)
C49 K2 C41 129.80(15)
C42 K2 C41 25.89(14)
N4 K2 C41 43.11(13)
C50 K2 C41 153.39(15)
C52 K2 C41 116.23(16)
C39 K2 C41 42.32(15)
C4 N1 C1 105.5(4)
C4 N1 Th1 125.4(3)
C1 N1 Th1 128.1(3)
C4 N1 K1 77.4(3)
C1 N1 K1 79.8(3)
Th1 N1 K1 100.22(13)
C6 N2 C9 107.4(4)
C6 N2 Th1 78.8(3)
C9 N2 Th1 77.8(3)
C6 N2 K1 125.6(3)
C9 N2 K1 125.1(3)
Th1 N2 K1 98.03(13)
C14 N3 C11 105.2(4)
C14 N3 Th1 123.8(3)
C11 N3 Th1 128.5(3)
C14 N3 K1 76.4(3)
C11 N3 K1 75.5(3)
Th1 N3 K1 99.50(13)
C39 N4 C42 105.7(4)
C39 N4 Th1 124.7(3)
C42 N4 Th1 128.2(3)
C39 N4 K2 77.8(3)
C42 N4 K2 76.5(3)
Th1 N4 K2 101.06(14)
C47 N5 C44 107.0(4)
C47 N5 Th1 78.0(3)
C44 N5 Th1 77.2(3)
C47 N5 K2 124.6(3)
C44 N5 K2 126.5(3)
Th1 N5 K2 98.99(12)
C52 N6 C49 104.3(4)
C52 N6 Th1 126.3(3)
C49 N6 Th1 127.2(3)
C52 N6 K2 76.6(3)
C49 N6 K2 75.0(3)
Th1 N6 K2 100.73(14)
C2 C1 N1 110.7(5)
C2 C1 K1 81.0(3)
N1 C1 K1 73.7(3)
C1 C2 C3 106.9(5)
C1 C2 K1 73.5(3)
C3 C2 K1 75.9(3)
C4 C3 C2 106.5(5)
C4 C3 K1 72.2(3)
C2 C3 K1 78.2(3)
N1 C4 C3 110.5(5)
N1 C4 C5 119.8(4)
C3 C4 C5 129.4(5)
N1 C4 K1 75.9(3)
C3 C4 K1 81.7(3)
C5 C4 K1 115.0(3)
C4 C5 C6 106.0(4)
C4 C5 C26 109.8(4)
C6 C5 C26 112.3(4)
C4 C5 C20 109.7(4)
C6 C5 C20 110.4(4)
C26 C5 C20 108.6(4)
N2 C6 C7 109.8(4)
N2 C6 C5 117.1(4)
C7 C6 C5 133.1(5)
N2 C6 Th1 73.1(3)
C7 C6 Th1 78.6(3)
C5 C6 Th1 113.6(3)
C6 C7 C8 106.7(4)
C6 C7 Th1 73.5(3)
C8 C7 Th1 75.7(3)
C9 C8 C7 106.2(5)
C9 C8 Th1 72.8(3)
C7 C8 Th1 76.0(3)
N2 C9 C8 109.9(4)
N2 C9 C10 117.0(4)
C8 C9 C10 133.1(5)
N2 C9 Th1 73.8(3)
C8 C9 Th1 79.1(3)
C10 C9 Th1 114.5(3)
C11 C10 C38 112.6(4)
C11 C10 C9 105.7(4)
C38 C10 C9 113.1(4)
C11 C10 C32 110.5(4)
C38 C10 C32 105.9(4)
C9 C10 C32 109.0(4)
C12 C11 N3 109.9(5)
C12 C11 C10 132.4(5)
N3 C11 C10 117.7(4)
C12 C11 K1 78.0(3)
N3 C11 K1 78.1(3)
C10 C11 K1 112.7(3)
C11 C12 C13 107.3(5)
C11 C12 K1 75.7(3)
C13 C12 K1 77.3(3)
C14 C13 C12 106.9(5)
C14 C13 K1 76.4(3)
C12 C13 K1 76.3(3)
C13 C14 N3 110.7(5)
C13 C14 K1 77.9(3)
N3 C14 K1 77.2(3)
C16 C15 C20 122.1(6)
C15 C16 C17 119.7(6)
C18 C17 C16 119.1(6)
C17 C18 C19 121.1(7)
C18 C19 C20 120.9(6)
C15 C20 C19 117.0(5)
C15 C20 C5 121.2(5)
C19 C20 C5 121.8(5)
C26 C21 C22 120.6(6)
C21 C22 C23 120.4(7)
C24 C23 C22 119.1(6)
C23 C24 C25 120.7(6)
C24 C25 C26 121.4(6)
C21 C26 C25 117.7(5)
C21 C26 C5 121.4(5)
C25 C26 C5 120.7(5)
C28 C27 C32 121.3(6)
C29 C28 C27 120.0(6)
C30 C29 C28 119.5(6)
C29 C30 C31 121.1(7)
C32 C31 C30 120.0(6)
C27 C32 C31 117.9(5)
C27 C32 C10 119.6(5)
C31 C32 C10 122.4(5)
C38 C33 C34 121.1(6)
C35 C34 C33 120.0(6)
C36 C35 C34 119.5(6)
C35 C36 C37 120.3(6)
C36 C37 C38 121.4(6)
C33 C38 C37 117.7(5)
C33 C38 C10 122.1(5)
C37 C38 C10 120.1(5)
C40 C39 N4 111.3(5)
C40 C39 K2 78.4(3)
N4 C39 K2 76.4(3)
C39 C40 C41 106.1(5)
C39 C40 K2 76.1(3)
C41 C40 K2 76.0(3)
C42 C41 C40 106.5(5)
C42 C41 K2 75.5(3)
C40 C41 K2 77.5(3)
N4 C42 C41 110.5(5)
N4 C42 C43 118.1(4)
C41 C42 C43 131.4(5)
N4 C42 K2 77.5(3)
C41 C42 K2 78.6(3)
C43 C42 K2 113.9(3)
C42 C43 C44 105.8(4)
C42 C43 C58 111.9(4)
C44 C43 C58 111.6(4)
C42 C43 C64 111.3(4)
C44 C43 C64 110.8(4)
C58 C43 C64 105.5(4)
N5 C44 C45 109.9(4)
N5 C44 C43 116.3(4)
C45 C44 C43 133.8(5)
N5 C44 Th1 74.6(2)
C45 C44 Th1 77.8(3)
C43 C44 Th1 113.7(3)
C44 C45 C46 106.8(5)
C44 C45 Th1 74.1(3)
C46 C45 Th1 76.0(3)
C47 C46 C45 106.8(4)
C47 C46 Th1 74.7(3)
C45 C46 Th1 75.9(3)
N5 C47 C46 109.4(4)
N5 C47 C48 117.3(4)
C46 C47 C48 133.3(5)
N5 C47 Th1 73.9(2)
C46 C47 Th1 77.1(3)
C48 C47 Th1 113.2(3)
C49 C48 C47 106.2(4)
C49 C48 C70 110.8(4)
C47 C48 C70 111.9(4)
C49 C48 C76 108.7(4)
C47 C48 C76 111.8(4)
C70 C48 C76 107.5(4)
C50 C49 N6 110.5(5)
C50 C49 C48 130.0(5)
N6 C49 C48 119.5(4)
C50 C49 K2 78.1(3)
N6 C49 K2 78.8(3)
C48 C49 K2 111.9(3)
C49 C50 C51 107.2(5)
C49 C50 K2 76.1(3)
C51 C50 K2 78.1(3)
C52 C51 C50 106.4(5)
C52 C51 K2 76.6(3)
C50 C51 K2 75.6(3)
C51 C52 N6 111.6(5)
C51 C52 K2 78.1(3)
N6 C52 K2 77.5(3)
C54 C53 C58 121.1(6)
C55 C54 C53 120.4(7)
C56 C55 C54 119.4(6)
C55 C56 C57 121.2(6)
C56 C57 C58 120.1(6)
C53 C58 C57 117.7(5)
C53 C58 C43 120.9(5)
C57 C58 C43 121.3(5)
C60 C59 C64 121.5(5)
C59 C60 C61 119.4(6)
C62 C61 C60 119.9(6)
C61 C62 C63 120.4(6)
C64 C63 C62 121.2(5)
C63 C64 C59 117.4(5)
C63 C64 C43 122.4(5)
C59 C64 C43 120.1(5)
C66 C65 C70 121.1(7)
C65 C66 C67 120.2(7)
C68 C67 C66 119.5(7)
C67 C68 C69 120.0(7)
C68 C69 C70 121.4(7)
C69 C70 C65 117.7(5)
C69 C70 C48 120.4(5)
C65 C70 C48 121.7(5)
C72 C71 C76 121.8(6)
C71 C72 C73 122.0(6)
C72 C73 C74 117.7(6)
C73 C74 C75 120.7(6)
C76 C75 C74 120.1(6)
C71 C76 C75 117.6(5)
C71 C76 C48 120.7(5)
C75 C76 C48 121.4(5)
C77 O1 C78 123.2(8)
C77 O1 K1 118.6(6)
C78 O1 K1 113.5(5)
O1 C78 C79 115.9(8)
O2 C79 C78 114.0(8)
C79 O2 C80 114.1(8)
C79 O2 K1 116.3(6)
C80 O2 K1 116.7(5)
C81 O3 C82 116.4(12)
C81 O3 K2 118.9(8)
C82 O3 K2 112.0(9)
O3 C82 C83 113.4(14)
O3 C82 K2 46.1(7)
C83 C82 K2 81.3(10)
O4 C83 C82 111.3(14)
C83 O4 C84 108.3(15)
C83 O4 K2 117.0(9)
C84 O4 K2 111.5(14)
C81' O3' C82' 112.3(14)
C81' O3' K2 126.5(10)
C82' O3' K2 114.8(11)
O3' C82' C83' 113.5(19)
O4' C83' C82' 113(2)
C83' O4' C84' 109(2)
C83' O4' K2 124.3(17)
C84' O4' K2 126.5(17)

loop_
_geom_bond_atom_site_label_1
_geom_bond_atom_site_label_2
_geom_bond_distance
Th1 N3 2.499(4)
Th1 N6 2.510(4)
Th1 N4 2.531(4)
Th1 N1 2.573(4)
Th1 N2 2.784(4)
Th1 N5 2.819(4)
Th1 C9 2.834(5)
Th1 C6 2.854(5)
Th1 C44 2.852(5)
Th1 C47 2.870(5)
Th1 C45 2.899(5)
Th1 C46 2.900(5)
K1 O2 2.728(5)
K1 O1 2.791(6)
K1 N2 2.861(4)
K1 N1 2.971(4)
K1 C4 2.990(5)
K1 C11 3.032(5)
K1 C1 3.045(5)
K1 C14 3.054(6)
K1 C12 3.060(6)
K1 N3 3.064(4)
K1 C13 3.073(6)
K1 C3 3.108(6)
K2 O3 2.739(11)
K2 O4 2.799(12)
K2 O4' 2.76(2)
K2 N5 2.884(4)
K2 O3' 2.989(11)
K2 C49 3.053(5)
K2 C42 3.058(5)
K2 N4 3.070(5)
K2 C50 3.078(6)
K2 C52 3.090(5)
K2 C39 3.088(6)
K2 C41 3.096(6)
N1 C4 1.376(7)
N1 C1 1.380(7)
N2 C6 1.368(6)
N2 C9 1.374(6)
N3 C14 1.395(7)
N3 C11 1.390(6)
N4 C39 1.374(7)
N4 C42 1.379(6)
N5 C47 1.379(6)
N5 C44 1.379(6)
N6 C52 1.388(7)
N6 C49 1.393(7)
C1 C2 1.371(8)
C2 C3 1.403(8)
C3 C4 1.381(7)
C4 C5 1.525(7)
C5 C6 1.530(7)
C5 C26 1.545(7)
C5 C20 1.556(7)
C6 C7 1.395(7)
C7 C8 1.422(7)
C8 C9 1.398(7)
C9 C10 1.535(7)
C10 C11 1.526(7)
C10 C38 1.531(7)
C10 C32 1.561(7)
C11 C12 1.381(7)
C12 C13 1.403(8)
C13 C14 1.366(7)
C15 C16 1.387(8)
C15 C20 1.389(8)
C16 C17 1.396(9)
C17 C18 1.366(10)
C18 C19 1.391(9)
C19 C20 1.400(8)
C21 C26 1.392(8)
C21 C22 1.396(8)
C22 C23 1.395(10)
C23 C24 1.363(10)
C24 C25 1.389(8)
C25 C26 1.394(8)
C27 C28 1.395(8)
C27 C32 1.389(8)
C28 C29 1.369(10)
C29 C30 1.373(10)
C30 C31 1.395(8)
C31 C32 1.394(8)
C33 C38 1.378(8)
C33 C34 1.406(8)
C34 C35 1.378(9)
C35 C36 1.373(9)
C36 C37 1.390(8)
C37 C38 1.392(8)
C39 C40 1.370(8)
C40 C41 1.422(8)
C41 C42 1.379(7)
C42 C43 1.525(7)
C43 C44 1.545(7)
C43 C58 1.542(7)
C43 C64 1.559(7)
C44 C45 1.396(7)
C45 C46 1.407(7)
C46 C47 1.405(7)
C47 C48 1.537(7)
C48 C49 1.521(7)
C48 C70 1.552(7)
C48 C76 1.561(7)
C49 C50 1.369(8)
C50 C51 1.407(8)
C51 C52 1.360(8)
C53 C54 1.385(9)
C53 C58 1.398(8)
C54 C55 1.381(10)
C55 C56 1.375(10)
C56 C57 1.387(9)
C57 C58 1.409(8)
C59 C60 1.382(8)
C59 C64 1.388(7)
C60 C61 1.387(9)
C61 C62 1.352(9)
C62 C63 1.389(8)
C63 C64 1.380(7)
C65 C66 1.388(9)
C65 C70 1.392(8)
C66 C67 1.382(11)
C67 C68 1.381(11)
C68 C69 1.385(9)
C69 C70 1.387(8)
C71 C72 1.355(9)
C71 C76 1.369(8)
C72 C73 1.377(10)
C73 C74 1.375(9)
C74 C75 1.405(8)
C75 C76 1.395(8)
C77 O1 1.382(11)
O1 C78 1.381(10)
C78 C79 1.388(12)
C79 O2 1.346(9)
O2 C80 1.413(10)
C81 O3 1.395(13)
O3 C82 1.421(14)
C82 C83 1.401(15)
C83 O4 1.315(14)
O4 C84 1.426(16)
C81' O3' 1.386(15)
O3' C82' 1.382(16)
C82' C83' 1.375(18)
C83' O4' 1.318(18)
O4' C84' 1.409(17)

loop_
_geom_torsion_atom_site_label_1
_geom_torsion_atom_site_label_2
_geom_torsion_atom_site_label_3
_geom_torsion_atom_site_label_4
_geom_torsion
N3 Th1 N1 C4 100.6(4)
N6 Th1 N1 C4 176.1(4)
N4 Th1 N1 C4 -38.3(11)
N2 Th1 N1 C4 35.9(4)
N5 Th1 N1 C4 -115.9(4)
C9 Th1 N1 C4 39.7(4)
C6 Th1 N1 C4 4.4(4)
C44 Th1 N1 C4 -85.0(4)
C47 Th1 N1 C4 -123.5(4)
C45 Th1 N1 C4 -77.4(4)
C46 Th1 N1 C4 -100.8(4)
N3 Th1 N1 C1 -66.2(4)
N6 Th1 N1 C1 9.3(4)
N4 Th1 N1 C1 155.0(8)
N2 Th1 N1 C1 -130.8(4)
N5 Th1 N1 C1 77.4(4)
C9 Th1 N1 C1 -127.1(4)
C6 Th1 N1 C1 -162.3(4)
C44 Th1 N1 C1 108.2(4)
C47 Th1 N1 C1 69.8(4)
C45 Th1 N1 C1 115.9(4)
C46 Th1 N1 C1 92.5(4)
N3 Th1 N1 K1 18.81(13)
N6 Th1 N1 K1 94.30(14)
N4 Th1 N1 K1 -120.1(9)
N2 Th1 N1 K1 -45.85(12)
N5 Th1 N1 K1 162.34(11)
C9 Th1 N1 K1 -42.12(15)
C6 Th1 N1 K1 -77.34(16)
C44 Th1 N1 K1 -166.80(13)
C47 Th1 N1 K1 154.74(15)
C45 Th1 N1 K1 -159.13(15)
C46 Th1 N1 K1 177.47(17)
O2 K1 N1 C4 17.9(6)
O1 K1 N1 C4 113.5(3)
N2 K1 N1 C4 -76.8(3)
C11 K1 N1 C4 -125.5(3)
C1 K1 N1 C4 108.5(4)
C14 K1 N1 C4 -166.4(3)
C12 K1 N1 C4 -140.7(3)
N3 K1 N1 C4 -140.5(3)
C13 K1 N1 C4 -167.1(3)
C3 K1 N1 C4 35.7(3)
O2 K1 N1 C1 -90.6(5)
O1 K1 N1 C1 5.0(4)
N2 K1 N1 C1 174.7(3)
C4 K1 N1 C1 -108.5(4)
C11 K1 N1 C1 126.0(3)
C14 K1 N1 C1 85.1(3)
C12 K1 N1 C1 110.8(3)
N3 K1 N1 C1 110.9(3)
C13 K1 N1 C1 84.4(3)
C3 K1 N1 C1 -72.9(3)
O2 K1 N1 Th1 142.2(4)
O1 K1 N1 Th1 -122.2(2)
N2 K1 N1 Th1 47.49(13)
C4 K1 N1 Th1 124.3(3)
C11 K1 N1 Th1 -1.18(15)
C1 K1 N1 Th1 -127.2(3)
C14 K1 N1 Th1 -42.08(14)
C12 K1 N1 Th1 -16.40(19)
N3 K1 N1 Th1 -16.25(12)
C13 K1 N1 Th1 -42.81(17)
C3 K1 N1 Th1 160.0(2)
N3 Th1 N2 C6 -174.3(3)
N6 Th1 N2 C6 -153.7(3)
N4 Th1 N2 C6 94.4(3)
N1 Th1 N2 C6 -77.1(3)
N5 Th1 N2 C6 16.4(4)
C9 Th1 N2 C6 110.8(4)
C44 Th1 N2 C6 24.1(3)
C47 Th1 N2 C6 -38.8(4)
C45 Th1 N2 C6 -0.9(3)
C46 Th1 N2 C6 -30.1(3)
N3 Th1 N2 C9 74.9(3)
N6 Th1 N2 C9 95.5(3)
N4 Th1 N2 C9 -16.4(3)
N1 Th1 N2 C9 172.1(3)
N5 Th1 N2 C9 -94.4(4)
C6 Th1 N2 C9 -110.8(4)
C44 Th1 N2 C9 -86.7(3)
C47 Th1 N2 C9 -149.6(3)
C45 Th1 N2 C9 -111.7(3)
C46 Th1 N2 C9 -140.9(3)
N3 Th1 N2 K1 -49.46(13)
N6 Th1 N2 K1 -28.8(2)
N4 Th1 N2 K1 -140.77(13)
N1 Th1 N2 K1 47.78(13)
N5 Th1 N2 K1 141.3(2)
C9 Th1 N2 K1 -124.3(3)
C6 Th1 N2 K1 124.9(3)
C44 Th1 N2 K1 149.00(14)
C47 Th1 N2 K1 86.1(2)
C45 Th1 N2 K1 123.95(14)
C46 Th1 N2 K1 94.75(16)
O2 K1 N2 C6 -118.0(4)
O1 K1 N2 C6 145.6(11)
N1 K1 N2 C6 39.3(3)
C4 K1 N2 C6 7.6(3)
C11 K1 N2 C6 155.3(4)
C1 K1 N2 C6 41.7(4)
C14 K1 N2 C6 119.7(4)
C12 K1 N2 C6 162.7(4)
N3 K1 N2 C6 123.8(4)
C13 K1 N2 C6 141.4(4)
C3 K1 N2 C6 -0.9(4)
O2 K1 N2 C9 79.3(4)
O1 K1 N2 C9 -17.1(13)
N1 K1 N2 C9 -123.4(4)
C4 K1 N2 C9 -155.1(4)
C11 K1 N2 C9 -7.4(3)
C1 K1 N2 C9 -121.0(4)
C14 K1 N2 C9 -43.0(4)
C12 K1 N2 C9 0.0(4)
N3 K1 N2 C9 -38.9(3)
C13 K1 N2 C9 -21.3(4)
C3 K1 N2 C9 -163.6(4)
O2 K1 N2 Th1 160.05(15)
O1 K1 N2 Th1 63.6(12)
N1 K1 N2 Th1 -42.62(12)
C4 K1 N2 Th1 -74.30(15)
C11 K1 N2 Th1 73.31(15)
C1 K1 N2 Th1 -40.24(14)
C14 K1 N2 Th1 37.76(14)
C12 K1 N2 Th1 80.77(15)
N3 K1 N2 Th1 41.82(11)
C13 K1 N2 Th1 59.45(15)
C3 K1 N2 Th1 -82.85(15)
N6 Th1 N3 C14 -41.1(4)
N4 Th1 N3 C14 -123.7(4)
N1 Th1 N3 C14 61.8(4)
N2 Th1 N3 C14 125.4(4)
N5 Th1 N3 C14 -61.7(4)
C9 Th1 N3 C14 156.8(4)
C6 Th1 N3 C14 122.7(4)
C44 Th1 N3 C14 -103.0(5)
C47 Th1 N3 C14 -20.1(5)
C45 Th1 N3 C14 76.3(11)
C46 Th1 N3 C14 21.7(5)
N6 Th1 N3 C11 159.9(4)
N4 Th1 N3 C11 77.4(4)
N1 Th1 N3 C11 -97.2(4)
N2 Th1 N3 C11 -33.6(4)
N5 Th1 N3 C11 139.3(4)
C9 Th1 N3 C11 -2.1(4)
C6 Th1 N3 C11 -36.2(4)
C44 Th1 N3 C11 98.1(5)
C47 Th1 N3 C11 -179.1(4)
C45 Th1 N3 C11 -82.7(11)
C46 Th1 N3 C11 -137.3(4)
N6 Th1 N3 K1 -121.08(15)
N4 Th1 N3 K1 156.38(13)
N1 Th1 N3 K1 -18.18(13)
N2 Th1 N3 K1 45.43(12)
N5 Th1 N3 K1 -141.68(14)
C9 Th1 N3 K1 76.90(16)
C6 Th1 N3 K1 42.76(14)
C44 Th1 N3 K1 177.1(3)
C47 Th1 N3 K1 -100.07(19)
C45 Th1 N3 K1 -3.7(10)
C46 Th1 N3 K1 -58.3(3)
O2 K1 N3 C14 83.0(3)
O1 K1 N3 C14 12.7(3)
N2 K1 N3 C14 -170.9(3)
N1 K1 N3 C14 -105.9(3)
C4 K1 N3 C14 -122.5(3)
C11 K1 N3 C14 109.9(4)
C1 K1 N3 C14 -81.0(3)
C12 K1 N3 C14 73.9(3)
C13 K1 N3 C14 35.0(3)
C3 K1 N3 C14 -108.8(3)
O2 K1 N3 C11 -26.9(3)
O1 K1 N3 C11 -97.2(3)
N2 K1 N3 C11 79.2(3)
N1 K1 N3 C11 144.2(3)
C4 K1 N3 C11 127.6(3)
C1 K1 N3 C11 169.1(3)
C14 K1 N3 C11 -109.9(4)
C12 K1 N3 C11 -36.0(3)
C13 K1 N3 C11 -74.9(3)
C3 K1 N3 C11 141.3(3)
O2 K1 N3 Th1 -154.39(17)
O1 K1 N3 Th1 135.4(2)
N2 K1 N3 Th1 -48.24(13)
N1 K1 N3 Th1 16.71(12)
C4 K1 N3 Th1 0.13(15)
C11 K1 N3 Th1 -127.4(3)
C1 K1 N3 Th1 41.68(15)
C14 K1 N3 Th1 122.6(3)
C12 K1 N3 Th1 -163.5(2)
C13 K1 N3 Th1 157.6(2)
C3 K1 N3 Th1 13.86(18)
N3 Th1 N4 C39 12.2(4)
N6 Th1 N4 C39 -63.4(4)
N1 Th1 N4 C39 150.3(8)
N2 Th1 N4 C39 79.7(4)
N5 Th1 N4 C39 -128.2(4)
C9 Th1 N4 C39 72.0(4)
C6 Th1 N4 C39 110.2(4)
C44 Th1 N4 C39 -159.9(4)
C47 Th1 N4 C39 -124.8(4)
C45 Th1 N4 C39 -170.6(4)
C46 Th1 N4 C39 -149.5(4)
N3 Th1 N4 C42 176.4(4)
N6 Th1 N4 C42 100.8(4)
N1 Th1 N4 C42 -45.5(11)
N2 Th1 N4 C42 -116.1(4)
N5 Th1 N4 C42 36.0(4)
C9 Th1 N4 C42 -123.8(4)
C6 Th1 N4 C42 -85.6(4)
C44 Th1 N4 C42 4.3(4)
C47 Th1 N4 C42 39.4(4)
C45 Th1 N4 C42 -6.4(4)
C46 Th1 N4 C42 14.7(4)
N3 Th1 N4 K2 94.95(14)
N6 Th1 N4 K2 19.38(13)
N1 Th1 N4 K2 -126.9(9)
N2 Th1 N4 K2 162.45(11)
N5 Th1 N4 K2 -45.49(12)
C9 Th1 N4 K2 154.72(15)
C6 Th1 N4 K2 -167.04(13)
C44 Th1 N4 K2 -77.15(16)
C47 Th1 N4 K2 -42.00(14)
C45 Th1 N4 K2 -87.86(15)
C46 Th1 N4 K2 -66.74(16)
O3 K2 N4 C39 -82.3(4)
O4 K2 N4 C39 -14.1(4)
O4' K2 N4 C39 2.0(9)
N5 K2 N4 C39 171.7(3)
O3' K2 N4 C39 8(2)
C49 K2 N4 C39 122.0(3)
C42 K2 N4 C39 -109.6(4)
C50 K2 N4 C39 107.6(3)
C52 K2 N4 C39 81.3(3)
C41 K2 N4 C39 -74.0(3)
O3 K2 N4 C42 27.4(4)
O4 K2 N4 C42 95.6(4)
O4' K2 N4 C42 111.6(9)
N5 K2 N4 C42 -78.6(3)
O3' K2 N4 C42 118(2)
C49 K2 N4 C42 -128.4(3)
C50 K2 N4 C42 -142.8(3)
C52 K2 N4 C42 -169.1(3)
C39 K2 N4 C42 109.6(4)
C41 K2 N4 C42 35.6(3)
O3 K2 N4 Th1 154.3(3)
O4 K2 N4 Th1 -137.5(3)
O4' K2 N4 Th1 -121.4(9)
N5 K2 N4 Th1 48.34(13)
O3' K2 N4 Th1 -115(2)
C49 K2 N4 Th1 -1.45(15)
C42 K2 N4 Th1 127.0(3)
C50 K2 N4 Th1 -15.80(18)
C52 K2 N4 Th1 -42.11(14)
C39 K2 N4 Th1 -123.4(3)
C41 K2 N4 Th1 162.6(2)
N3 Th1 N5 C47 97.6(3)
N6 Th1 N5 C47 75.4(3)
N4 Th1 N5 C47 172.6(3)
N1 Th1 N5 C47 -16.3(3)
N2 Th1 N5 C47 -97.6(4)
C9 Th1 N5 C47 -151.4(3)
C6 Th1 N5 C47 -88.0(3)
C44 Th1 N5 C47 -110.8(4)
C45 Th1 N5 C47 -74.9(3)
C46 Th1 N5 C47 -36.0(3)
N3 Th1 N5 C44 -151.7(3)
N6 Th1 N5 C44 -173.8(3)
N4 Th1 N5 C44 -76.7(3)
N1 Th1 N5 C44 94.5(3)
N2 Th1 N5 C44 13.2(4)
C9 Th1 N5 C44 -40.6(4)
C6 Th1 N5 C44 22.8(3)
C47 Th1 N5 C44 110.8(4)
C45 Th1 N5 C44 35.9(3)
C46 Th1 N5 C44 74.8(3)
N3 Th1 N5 K2 -26.1(2)
N6 Th1 N5 K2 -48.19(13)
N4 Th1 N5 K2 48.95(13)
N1 Th1 N5 K2 -139.93(13)
N2 Th1 N5 K2 138.8(2)
C9 Th1 N5 K2 85.0(2)
C6 Th1 N5 K2 148.38(14)
C44 Th1 N5 K2 125.6(3)
C47 Th1 N5 K2 -123.6(3)
C45 Th1 N5 K2 161.5(2)
C46 Th1 N5 K2 -159.6(2)
O3 K2 N5 C47 122.0(4)
O4 K2 N5 C47 -151.7(12)
O4' K2 N5 C47 -59(3)
O3' K2 N5 C47 54.2(5)
C49 K2 N5 C47 -9.8(3)
C42 K2 N5 C47 -154.7(4)
N4 K2 N5 C47 -123.4(4)
C50 K2 N5 C47 -2.0(3)
C52 K2 N5 C47 -44.5(4)
C39 K2 N5 C47 -119.8(4)
C41 K2 N5 C47 -162.5(4)
O3 K2 N5 C44 -75.7(5)
O4 K2 N5 C44 10.6(13)
O4' K2 N5 C44 104(3)
O3' K2 N5 C44 -143.4(4)
C49 K2 N5 C44 152.5(4)
C42 K2 N5 C44 7.6(3)
N4 K2 N5 C44 38.9(3)
C50 K2 N5 C44 160.3(4)
C52 K2 N5 C44 117.8(4)
C39 K2 N5 C44 42.6(4)
C41 K2 N5 C44 -0.2(4)
O3 K2 N5 Th1 -156.4(3)
O4 K2 N5 Th1 -70.1(12)
O4' K2 N5 Th1 23(3)
O3' K2 N5 Th1 135.8(3)
C49 K2 N5 Th1 71.77(15)
C42 K2 N5 Th1 -73.15(15)
N4 K2 N5 Th1 -41.80(12)
C50 K2 N5 Th1 79.56(14)
C52 K2 N5 Th1 37.09(14)
C39 K2 N5 Th1 -38.19(14)
C41 K2 N5 Th1 -80.96(14)
N3 Th1 N6 C52 -40.1(4)
N4 Th1 N6 C52 62.1(4)
N1 Th1 N6 C52 -122.6(4)
N2 Th1 N6 C52 -59.2(5)
N5 Th1 N6 C52 125.4(4)
C9 Th1 N6 C52 -17.8(5)
C6 Th1 N6 C52 -99.3(6)
C44 Th1 N6 C52 122.5(4)
C47 Th1 N6 C52 156.5(4)
C45 Th1 N6 C52 147.6(4)
C46 Th1 N6 C52 168.2(4)
N3 Th1 N6 C49 159.5(4)
N4 Th1 N6 C49 -98.4(4)
N1 Th1 N6 C49 77.0(4)
N2 Th1 N6 C49 140.3(4)
N5 Th1 N6 C49 -35.1(4)
C9 Th1 N6 C49 -178.2(4)
C6 Th1 N6 C49 100.2(5)
C44 Th1 N6 C49 -38.0(4)
C47 Th1 N6 C49 -3.9(4)
C45 Th1 N6 C49 -12.9(4)
C46 Th1 N6 C49 7.7(4)
N3 Th1 N6 K2 -121.28(15)
N4 Th1 N6 K2 -19.16(13)
N1 Th1 N6 K2 156.23(13)
N2 Th1 N6 K2 -140.46(15)
N5 Th1 N6 K2 44.20(11)
C9 Th1 N6 K2 -98.97(19)
C6 Th1 N6 K2 179.5(4)
C44 Th1 N6 K2 41.27(14)
C47 Th1 N6 K2 75.33(15)
C45 Th1 N6 K2 66.36(15)
C46 Th1 N6 K2 86.98(14)
O3 K2 N6 C52 101.7(10)
O4 K2 N6 C52 -5.3(5)
O4' K2 N6 C52 4.5(6)
N5 K2 N6 C52 -172.2(3)
O3' K2 N6 C52 65.0(4)
C49 K2 N6 C52 109.1(4)
C42 K2 N6 C52 -123.0(3)
N4 K2 N6 C52 -108.0(3)
C50 K2 N6 C52 73.5(3)
C39 K2 N6 C52 -82.6(3)
C41 K2 N6 C52 -108.4(3)
O3 K2 N6 C49 -7.4(11)
O4 K2 N6 C49 -114.4(4)
O4' K2 N6 C49 -104.6(6)
N5 K2 N6 C49 78.7(3)
O3' K2 N6 C49 -44.1(4)
C42 K2 N6 C49 127.9(3)
N4 K2 N6 C49 142.9(3)
C50 K2 N6 C49 -35.6(3)
C52 K2 N6 C49 -109.1(4)
C39 K2 N6 C49 168.3(3)
C41 K2 N6 C49 142.5(3)
O3 K2 N6 Th1 -133.3(10)
O4 K2 N6 Th1 119.8(3)
O4' K2 N6 Th1 129.6(5)
N5 K2 N6 Th1 -47.18(13)
O3' K2 N6 Th1 -170.0(2)
C49 K2 N6 Th1 -125.9(3)
C42 K2 N6 Th1 2.02(14)
N4 K2 N6 Th1 17.01(12)
C50 K2 N6 Th1 -161.5(3)
C52 K2 N6 Th1 125.0(3)
C39 K2 N6 Th1 42.42(15)
C41 K2 N6 Th1 16.64(18)
C4 N1 C1 C2 -0.3(6)
Th1 N1 C1 C2 168.5(3)
K1 N1 C1 C2 73.4(4)
C4 N1 C1 K1 -73.8(3)
Th1 N1 C1 K1 95.0(3)
O2 K1 C1 C2 26.8(5)
O1 K1 C1 C2 69.4(4)
N2 K1 C1 C2 -119.3(3)
N1 K1 C1 C2 -114.7(5)
C4 K1 C1 C2 -75.7(4)
C11 K1 C1 C2 -172.2(3)
C14 K1 C1 C2 156.1(4)
C12 K1 C1 C2 163.1(3)
N3 K1 C1 C2 -177.2(3)
C13 K1 C1 C2 143.8(3)
C3 K1 C1 C2 -36.7(3)
O2 K1 C1 N1 141.6(3)
O1 K1 C1 N1 -175.8(3)
N2 K1 C1 N1 -4.6(3)
C4 K1 C1 N1 39.0(3)
C11 K1 C1 N1 -57.5(3)
C14 K1 C1 N1 -89.2(3)
C12 K1 C1 N1 -82.2(3)
N3 K1 C1 N1 -62.5(3)
C13 K1 C1 N1 -101.4(3)
C3 K1 C1 N1 78.0(3)
N1 C1 C2 C3 0.4(6)
K1 C1 C2 C3 69.1(4)
N1 C1 C2 K1 -68.7(4)
O2 K1 C2 C1 -163.1(3)
O1 K1 C2 C1 -111.6(4)
N2 K1 C2 C1 61.2(3)
N1 K1 C2 C1 36.1(3)
C4 K1 C2 C1 75.7(4)
C11 K1 C2 C1 10.0(4)
C14 K1 C2 C1 -23.8(4)
C12 K1 C2 C1 -25.3(5)
N3 K1 C2 C1 2.8(4)
C13 K1 C2 C1 -42.2(4)
C3 K1 C2 C1 112.8(5)
O2 K1 C2 C3 84.1(4)
O1 K1 C2 C3 135.6(4)
N2 K1 C2 C3 -51.6(3)
N1 K1 C2 C3 -76.6(3)
C4 K1 C2 C3 -37.1(3)
C11 K1 C2 C3 -102.8(3)
C1 K1 C2 C3 -112.8(5)
C14 K1 C2 C3 -136.5(3)
C12 K1 C2 C3 -138.0(3)
N3 K1 C2 C3 -109.9(3)
C13 K1 C2 C3 -155.0(3)
C1 C2 C3 C4 -0.3(6)
K1 C2 C3 C4 67.2(4)
C1 C2 C3 K1 -67.5(4)
O2 K1 C3 C4 136.9(3)
O1 K1 C3 C4 -158.5(3)
N2 K1 C3 C4 16.3(3)
N1 K1 C3 C4 -36.5(3)
C11 K1 C3 C4 -10.7(4)
C1 K1 C3 C4 -75.7(3)
C14 K1 C3 C4 -61.4(4)
C12 K1 C3 C4 -28.1(6)
N3 K1 C3 C4 -32.7(4)
C13 K1 C3 C4 -74.8(4)
O2 K1 C3 C2 -111.2(3)
O1 K1 C3 C2 -46.7(4)
N2 K1 C3 C2 128.2(3)
N1 K1 C3 C2 75.3(3)
C4 K1 C3 C2 111.8(5)
C11 K1 C3 C2 101.1(3)
C1 K1 C3 C2 36.1(3)
C14 K1 C3 C2 50.5(4)
C12 K1 C3 C2 83.7(5)
N3 K1 C3 C2 79.2(3)
C13 K1 C3 C2 37.1(4)
C1 N1 C4 C3 0.1(6)
Th1 N1 C4 C3 -169.1(3)
K1 N1 C4 C3 -75.4(4)
C1 N1 C4 C5 -173.5(4)
Th1 N1 C4 C5 17.3(6)
K1 N1 C4 C5 111.0(4)
C1 N1 C4 K1 75.5(3)
Th1 N1 C4 K1 -93.7(3)
C2 C3 C4 N1 0.1(6)
K1 C3 C4 N1 71.5(4)
C2 C3 C4 C5 173.0(5)
K1 C3 C4 C5 -115.6(5)
C2 C3 C4 K1 -71.4(4)
O2 K1 C4 N1 -171.8(3)
O1 K1 C4 N1 -86.4(4)
N2 K1 C4 N1 85.8(3)
C11 K1 C4 N1 58.0(3)
C1 K1 C4 N1 -38.7(3)
C14 K1 C4 N1 13.8(3)
C12 K1 C4 N1 51.7(4)
N3 K1 C4 N1 36.5(3)
C13 K1 C4 N1 16.4(4)
C3 K1 C4 N1 -113.7(4)
O2 K1 C4 C3 -58.1(4)
O1 K1 C4 C3 27.3(4)
N2 K1 C4 C3 -160.5(4)
N1 K1 C4 C3 113.7(4)
C11 K1 C4 C3 171.7(3)
C1 K1 C4 C3 75.0(3)
C14 K1 C4 C3 127.5(3)
C12 K1 C4 C3 165.4(3)
N3 K1 C4 C3 150.2(3)
C13 K1 C4 C3 130.1(3)
O2 K1 C4 C5 71.7(4)
O1 K1 C4 C5 157.0(3)
N2 K1 C4 C5 -30.8(3)
N1 K1 C4 C5 -116.6(5)
C11 K1 C4 C5 -58.5(4)
C1 K1 C4 C5 -155.2(4)
C14 K1 C4 C5 -102.8(3)
C12 K1 C4 C5 -64.9(4)
N3 K1 C4 C5 -80.0(3)
C13 K1 C4 C5 -100.1(4)
C3 K1 C4 C5 129.7(5)
N1 C4 C5 C6 -38.0(6)
C3 C4 C5 C6 149.6(5)
K1 C4 C5 C6 49.5(4)
N1 C4 C5 C26 83.4(5)
C3 C4 C5 C26 -88.9(6)
K1 C4 C5 C26 170.9(3)
N1 C4 C5 C20 -157.3(4)
C3 C4 C5 C20 30.4(7)
K1 C4 C5 C20 -69.8(5)
C9 N2 C6 C7 2.6(5)
Th1 N2 C6 C7 -70.8(4)
K1 N2 C6 C7 -162.7(3)
C9 N2 C6 C5 -178.3(4)
Th1 N2 C6 C5 108.4(4)
K1 N2 C6 C5 16.5(6)
C9 N2 C6 Th1 73.3(3)
K1 N2 C6 Th1 -91.9(3)
C4 C5 C6 N2 -43.1(6)
C26 C5 C6 N2 -163.0(4)
C20 C5 C6 N2 75.6(5)
C4 C5 C6 C7 135.8(6)
C26 C5 C6 C7 15.9(8)
C20 C5 C6 C7 -105.5(6)
C4 C5 C6 Th1 39.3(4)
C26 C5 C6 Th1 -80.6(4)
C20 C5 C6 Th1 158.1(3)
N3 Th1 C6 N2 5.2(3)
N6 Th1 C6 N2 62.1(5)
N4 Th1 C6 N2 -97.8(3)
N1 Th1 C6 N2 88.2(3)
N5 Th1 C6 N2 -171.2(2)
C9 Th1 C6 N2 -38.2(3)
C44 Th1 C6 N2 -160.5(3)
C47 Th1 C6 N2 155.4(3)
C45 Th1 C6 N2 179.1(3)
C46 Th1 C6 N2 153.6(3)
N3 Th1 C6 C7 120.2(3)
N6 Th1 C6 C7 177.1(4)
N4 Th1 C6 C7 17.2(3)
N1 Th1 C6 C7 -156.8(3)
N2 Th1 C6 C7 115.0(4)
N5 Th1 C6 C7 -56.2(3)
C9 Th1 C6 C7 76.8(3)
C44 Th1 C6 C7 -45.5(3)
C47 Th1 C6 C7 -89.6(3)
C45 Th1 C6 C7 -65.9(3)
C46 Th1 C6 C7 -91.4(3)
N3 Th1 C6 C5 -107.6(3)
N6 Th1 C6 C5 -50.7(6)
N4 Th1 C6 C5 149.4(3)
N1 Th1 C6 C5 -24.6(3)
N2 Th1 C6 C5 -112.8(5)
N5 Th1 C6 C5 76.0(4)
C9 Th1 C6 C5 -151.0(4)
C44 Th1 C6 C5 86.7(3)
C47 Th1 C6 C5 42.6(4)
C45 Th1 C6 C5 66.3(3)
C46 Th1 C6 C5 40.9(3)
N2 C6 C7 C8 -1.9(6)
C5 C6 C7 C8 179.2(5)
Th1 C6 C7 C8 -69.1(3)
N2 C6 C7 Th1 67.2(3)
C5 C6 C7 Th1 -111.7(6)
N3 Th1 C7 C6 -64.2(3)
N6 Th1 C7 C6 -174.0(7)
N4 Th1 C7 C6 -164.1(3)
N1 Th1 C7 C6 20.3(3)
N2 Th1 C7 C6 -35.9(3)
N5 Th1 C7 C6 135.5(3)
C9 Th1 C7 C6 -75.3(3)
C44 Th1 C7 C6 134.7(3)
C47 Th1 C7 C6 106.2(3)
C45 Th1 C7 C6 107.5(3)
C46 Th1 C7 C6 90.3(3)
N3 Th1 C7 C8 48.4(3)
N6 Th1 C7 C8 -61.4(9)
N4 Th1 C7 C8 -51.5(3)
N1 Th1 C7 C8 132.9(3)
N2 Th1 C7 C8 76.7(3)
N5 Th1 C7 C8 -111.9(3)
C9 Th1 C7 C8 37.2(3)
C6 Th1 C7 C8 112.6(4)
C44 Th1 C7 C8 -112.7(3)
C47 Th1 C7 C8 -141.2(3)
C45 Th1 C7 C8 -139.9(3)
C46 Th1 C7 C8 -157.1(3)
C6 C7 C8 C9 0.5(5)
Th1 C7 C8 C9 -67.1(3)
C6 C7 C8 Th1 67.5(3)
N3 Th1 C8 C9 -22.0(3)
N6 Th1 C8 C9 -82.5(4)
N4 Th1 C8 C9 -124.6(3)
N1 Th1 C8 C9 62.4(3)
N2 Th1 C8 C9 36.2(3)
N5 Th1 C8 C9 -168.1(3)
C6 Th1 C8 C9 75.3(3)
C44 Th1 C8 C9 177.9(3)
C47 Th1 C8 C9 166.8(3)
C45 Th1 C8 C9 149.8(3)
C46 Th1 C8 C9 138.5(3)
N3 Th1 C8 C7 -134.2(3)
N6 Th1 C8 C7 165.3(3)
N4 Th1 C8 C7 123.2(3)
N1 Th1 C8 C7 -49.8(3)
N2 Th1 C8 C7 -75.9(3)
N5 Th1 C8 C7 79.8(3)
C9 Th1 C8 C7 -112.2(4)
C6 Th1 C8 C7 -36.9(3)
C44 Th1 C8 C7 65.7(3)
C47 Th1 C8 C7 54.6(4)
C45 Th1 C8 C7 37.6(3)
C46 Th1 C8 C7 26.4(3)
C6 N2 C9 C8 -2.3(5)
Th1 N2 C9 C8 71.7(4)
K1 N2 C9 C8 163.1(3)
C6 N2 C9 C10 176.3(4)
Th1 N2 C9 C10 -109.7(4)
K1 N2 C9 C10 -18.4(6)
C6 N2 C9 Th1 -74.0(3)
K1 N2 C9 Th1 91.3(3)
C7 C8 C9 N2 1.1(6)
Th1 C8 C9 N2 -68.2(3)
C7 C8 C9 C10 -177.1(5)
Th1 C8 C9 C10 113.5(6)
C7 C8 C9 Th1 69.3(3)
N3 Th1 C9 N2 -90.7(3)
N6 Th1 C9 N2 -115.6(3)
N4 Th1 C9 N2 164.9(3)
N1 Th1 C9 N2 -7.1(3)
N5 Th1 C9 N2 132.9(3)
C6 Th1 C9 N2 37.9(3)
C44 Th1 C9 N2 112.1(3)
C47 Th1 C9 N2 82.0(6)
C45 Th1 C9 N2 80.2(3)
C46 Th1 C9 N2 55.6(4)
N3 Th1 C9 C8 154.8(3)
N6 Th1 C9 C8 129.8(3)
N4 Th1 C9 C8 50.3(3)
N1 Th1 C9 C8 -121.7(3)
N2 Th1 C9 C8 -114.6(4)
N5 Th1 C9 C8 18.4(4)
C6 Th1 C9 C8 -76.7(3)
C44 Th1 C9 C8 -2.5(4)
C47 Th1 C9 C8 -32.6(6)
C45 Th1 C9 C8 -34.4(3)
C46 Th1 C9 C8 -59.0(4)
N3 Th1 C9 C10 22.2(3)
N6 Th1 C9 C10 -2.8(4)
N4 Th1 C9 C10 -82.3(3)
N1 Th1 C9 C10 105.7(3)
N2 Th1 C9 C10 112.8(5)
N5 Th1 C9 C10 -114.2(3)
C6 Th1 C9 C10 150.7(4)
C44 Th1 C9 C10 -135.1(3)
C47 Th1 C9 C10 -165.2(4)
C45 Th1 C9 C10 -167.0(3)
C46 Th1 C9 C10 168.4(3)
N2 C9 C10 C11 47.0(6)
C8 C9 C10 C11 -134.9(6)
Th1 C9 C10 C11 -36.7(5)
N2 C9 C10 C38 170.7(4)
C8 C9 C10 C38 -11.2(8)
Th1 C9 C10 C38 87.0(4)
N2 C9 C10 C32 -71.8(5)
C8 C9 C10 C32 106.3(6)
Th1 C9 C10 C32 -155.5(3)
C14 N3 C11 C12 1.2(6)
Th1 N3 C11 C12 163.2(4)
K1 N3 C11 C12 72.5(4)
C14 N3 C11 C10 179.1(4)
Th1 N3 C11 C10 -18.9(6)
K1 N3 C11 C10 -109.6(4)
C14 N3 C11 K1 -71.3(3)
Th1 N3 C11 K1 90.7(3)
C38 C10 C11 C12 89.6(7)
C9 C10 C11 C12 -146.4(6)
C32 C10 C11 C12 -28.6(8)
C38 C10 C11 N3 -87.7(5)
C9 C10 C11 N3 36.3(6)
C32 C10 C11 N3 154.0(5)
C38 C10 C11 K1 -175.9(3)
C9 C10 C11 K1 -51.9(4)
C32 C10 C11 K1 65.9(4)
O2 K1 C11 C12 44.9(4)
O1 K1 C11 C12 -18.6(4)
N2 K1 C11 C12 163.1(4)
N1 K1 C11 C12 -146.8(3)
C4 K1 C11 C12 -169.2(3)
C1 K1 C11 C12 -124.7(3)
C14 K1 C11 C12 -75.5(4)
N3 K1 C11 C12 -113.5(5)
C13 K1 C11 C12 -37.2(3)
C3 K1 C11 C12 -164.3(3)
O2 K1 C11 N3 158.5(3)
O1 K1 C11 N3 95.0(3)
N2 K1 C11 N3 -83.4(3)
N1 K1 C11 N3 -33.3(3)
C4 K1 C11 N3 -55.7(3)
C1 K1 C11 N3 -11.2(3)
C14 K1 C11 N3 38.0(3)
C12 K1 C11 N3 113.5(5)
C13 K1 C11 N3 76.3(3)
C3 K1 C11 N3 -50.8(3)
O2 K1 C11 C10 -86.3(3)
O1 K1 C11 C10 -149.8(3)
N2 K1 C11 C10 31.9(3)
N1 K1 C11 C10 82.0(3)
C4 K1 C11 C10 59.6(3)
C1 K1 C11 C10 104.1(3)
C14 K1 C11 C10 153.3(4)
C12 K1 C11 C10 -131.2(5)
N3 K1 C11 C10 115.3(4)
C13 K1 C11 C10 -168.4(4)
C3 K1 C11 C10 64.4(4)
N3 C11 C12 C13 -1.0(6)
C10 C11 C12 C13 -178.5(5)
K1 C11 C12 C13 71.5(4)
N3 C11 C12 K1 -72.5(4)
C10 C11 C12 K1 110.0(6)
O2 K1 C12 C11 -136.6(3)
O1 K1 C12 C11 163.2(4)
N2 K1 C12 C11 -14.2(3)
N1 K1 C12 C11 36.5(4)
C4 K1 C12 C11 14.0(4)
C1 K1 C12 C11 65.2(4)
C14 K1 C12 C11 75.2(3)
N3 K1 C12 C11 36.3(3)
C13 K1 C12 C11 111.8(5)
C3 K1 C12 C11 30.1(6)
O2 K1 C12 C13 111.6(3)
O1 K1 C12 C13 51.3(3)
N2 K1 C12 C13 -126.0(3)
N1 K1 C12 C13 -75.4(3)
C4 K1 C12 C13 -97.9(3)
C11 K1 C12 C13 -111.8(5)
C1 K1 C12 C13 -46.7(4)
C14 K1 C12 C13 -36.6(3)
N3 K1 C12 C13 -75.6(3)
C3 K1 C12 C13 -81.7(5)
C11 C12 C13 C14 0.4(6)
K1 C12 C13 C14 70.8(4)
C11 C12 C13 K1 -70.4(4)
O2 K1 C13 C14 180.0(3)
O1 K1 C13 C14 123.0(4)
N2 K1 C13 C14 -57.7(3)
N1 K1 C13 C14 1.6(4)
C4 K1 C13 C14 -5.9(4)
C11 K1 C13 C14 -74.7(4)
C1 K1 C13 C14 28.4(4)
C12 K1 C13 C14 -111.6(5)
N3 K1 C13 C14 -35.9(3)
C3 K1 C13 C14 27.8(5)
O2 K1 C13 C12 -68.4(3)
O1 K1 C13 C12 -125.5(4)
N2 K1 C13 C12 53.9(3)
N1 K1 C13 C12 113.2(3)
C4 K1 C13 C12 105.7(3)
C11 K1 C13 C12 36.9(3)
C1 K1 C13 C12 140.0(3)
C14 K1 C13 C12 111.6(5)
N3 K1 C13 C12 75.7(3)
C3 K1 C13 C12 139.4(3)
C12 C13 C14 N3 0.4(6)
K1 C13 C14 N3 71.2(4)
C12 C13 C14 K1 -70.8(4)
C11 N3 C14 C13 -1.0(6)
Th1 N3 C14 C13 -164.0(4)
K1 N3 C14 C13 -71.6(4)
C11 N3 C14 K1 70.6(3)
Th1 N3 C14 K1 -92.4(3)
O2 K1 C14 C13 0.0(4)
O1 K1 C14 C13 -53.6(4)
N2 K1 C14 C13 122.5(3)
N1 K1 C14 C13 -178.4(4)
C4 K1 C14 C13 175.4(3)
C11 K1 C14 C13 76.8(4)
C1 K1 C14 C13 -151.3(4)
C12 K1 C14 C13 37.7(3)
N3 K1 C14 C13 114.8(5)
C3 K1 C14 C13 -161.2(3)
O2 K1 C14 N3 -114.8(3)
O1 K1 C14 N3 -168.4(3)
N2 K1 C14 N3 7.7(3)
N1 K1 C14 N3 66.8(3)
C4 K1 C14 N3 60.6(3)
C11 K1 C14 N3 -38.0(3)
C1 K1 C14 N3 93.9(3)
C12 K1 C14 N3 -77.1(3)
C13 K1 C14 N3 -114.8(5)
C3 K1 C14 N3 84.0(3)
C20 C15 C16 C17 1.6(9)
C15 C16 C17 C18 0.4(10)
C16 C17 C18 C19 -0.8(11)
C17 C18 C19 C20 -0.7(12)
C16 C15 C20 C19 -3.0(9)
C16 C15 C20 C5 177.3(5)
C18 C19 C20 C15 2.5(10)
C18 C19 C20 C5 -177.7(6)
C4 C5 C20 C15 79.1(6)
C6 C5 C20 C15 -37.3(7)
C26 C5 C20 C15 -160.8(5)
C4 C5 C20 C19 -100.6(6)
C6 C5 C20 C19 143.0(5)
C26 C5 C20 C19 19.5(7)
C26 C21 C22 C23 1.2(9)
C21 C22 C23 C24 -2.8(10)
C22 C23 C24 C25 1.3(10)
C23 C24 C25 C26 1.8(9)
C22 C21 C26 C25 1.9(8)
C22 C21 C26 C5 176.9(5)
C24 C25 C26 C21 -3.4(8)
C24 C25 C26 C5 -178.4(5)
C4 C5 C26 C21 11.4(7)
C6 C5 C26 C21 129.0(5)
C20 C5 C26 C21 -108.6(5)
C4 C5 C26 C25 -173.8(5)
C6 C5 C26 C25 -56.2(6)
C20 C5 C26 C25 66.2(6)
C32 C27 C28 C29 -2.8(9)
C27 C28 C29 C30 -0.1(10)
C28 C29 C30 C31 1.3(10)
C29 C30 C31 C32 0.4(10)
C28 C27 C32 C31 4.4(8)
C28 C27 C32 C10 -179.8(5)
C30 C31 C32 C27 -3.2(8)
C30 C31 C32 C10 -178.9(5)
C11 C10 C32 C27 62.2(6)
C38 C10 C32 C27 -60.0(6)
C9 C10 C32 C27 178.0(5)
C11 C10 C32 C31 -122.1(5)
C38 C10 C32 C31 115.6(5)
C9 C10 C32 C31 -6.4(7)
C38 C33 C34 C35 -1.6(9)
C33 C34 C35 C36 2.6(9)
C34 C35 C36 C37 -1.0(9)
C35 C36 C37 C38 -1.6(8)
C34 C33 C38 C37 -0.9(8)
C34 C33 C38 C10 -176.9(5)
C36 C37 C38 C33 2.5(7)
C36 C37 C38 C10 178.6(5)
C11 C10 C38 C33 -10.5(7)
C9 C10 C38 C33 -130.4(5)
C32 C10 C38 C33 110.3(5)
C11 C10 C38 C37 173.6(4)
C9 C10 C38 C37 53.7(6)
C32 C10 C38 C37 -65.6(6)
C42 N4 C39 C40 -0.5(6)
Th1 N4 C39 C40 166.7(4)
K2 N4 C39 C40 71.5(4)
C42 N4 C39 K2 -72.0(3)
Th1 N4 C39 K2 95.1(3)
O3 K2 C39 C40 -2.1(5)
O4 K2 C39 C40 51.6(4)
O4' K2 C39 C40 66.2(8)
N5 K2 C39 C40 -122.5(4)
O3' K2 C39 C40 66.2(6)
C49 K2 C39 C40 -175.7(3)
C42 K2 C39 C40 -77.2(4)
N4 K2 C39 C40 -115.5(5)
C50 K2 C39 C40 161.2(3)
C52 K2 C39 C40 152.4(4)
C41 K2 C39 C40 -38.2(3)
O3 K2 C39 N4 113.4(4)
O4 K2 C39 N4 167.1(4)
O4' K2 C39 N4 -178.2(8)
N5 K2 C39 N4 -7.0(3)
O3' K2 C39 N4 -178.3(5)
C49 K2 C39 N4 -60.2(3)
C42 K2 C39 N4 38.3(3)
C50 K2 C39 N4 -83.3(3)
C52 K2 C39 N4 -92.1(3)
C41 K2 C39 N4 77.3(3)
N4 C39 C40 C41 0.4(7)
K2 C39 C40 C41 70.7(4)
N4 C39 C40 K2 -70.3(4)
O3 K2 C40 C39 178.1(4)
O4 K2 C40 C39 -124.8(4)
O4' K2 C40 C39 -112.7(8)
N5 K2 C40 C39 57.3(3)
O3' K2 C40 C39 -138.8(4)
C49 K2 C40 C39 5.3(4)
C42 K2 C40 C39 73.9(4)
N4 K2 C40 C39 35.2(3)
C50 K2 C40 C39 -26.6(5)
C52 K2 C40 C39 -26.8(4)
C41 K2 C40 C39 110.9(5)
O3 K2 C40 C41 67.2(4)
O4 K2 C40 C41 124.2(4)
O4' K2 C40 C41 136.4(8)
N5 K2 C40 C41 -53.6(3)
O3' K2 C40 C41 110.2(4)
C49 K2 C40 C41 -105.6(3)
C42 K2 C40 C41 -37.0(3)
N4 K2 C40 C41 -75.7(3)
C50 K2 C40 C41 -137.5(3)
C52 K2 C40 C41 -137.7(3)
C39 K2 C40 C41 -110.9(5)
C39 C40 C41 C42 -0.1(6)
K2 C40 C41 C42 70.6(4)
C39 C40 C41 K2 -70.7(4)
O3 K2 C41 C42 137.4(4)
O4 K2 C41 C42 -163.0(4)
O4' K2 C41 C42 -155.2(7)
N5 K2 C41 C42 14.9(3)
O3' K2 C41 C42 153.4(4)
C49 K2 C41 C42 -14.9(4)
N4 K2 C41 C42 -35.8(3)
C50 K2 C41 C42 -32.5(5)
C52 K2 C41 C42 -62.8(3)
C39 K2 C41 C42 -74.2(3)
O3 K2 C41 C40 -111.7(4)
O4 K2 C41 C40 -52.1(4)
O4' K2 C41 C40 -44.3(7)
N5 K2 C41 C40 125.8(3)
O3' K2 C41 C40 -95.7(4)
C49 K2 C41 C40 96.0(4)
C42 K2 C41 C40 110.9(5)
N4 K2 C41 C40 75.1(3)
C50 K2 C41 C40 78.4(5)
C52 K2 C41 C40 48.1(4)
C39 K2 C41 C40 36.7(3)
C39 N4 C42 C41 0.4(6)
Th1 N4 C42 C41 -166.2(3)
K2 N4 C42 C41 -72.6(4)
C39 N4 C42 C43 -176.4(4)
Th1 N4 C42 C43 17.0(6)
K2 N4 C42 C43 110.6(4)
C39 N4 C42 K2 73.0(3)
Th1 N4 C42 K2 -93.6(3)
C40 C41 C42 N4 -0.1(6)
K2 C41 C42 N4 71.9(4)
C40 C41 C42 C43 176.1(5)
K2 C41 C42 C43 -111.9(6)
C40 C41 C42 K2 -72.0(4)
O3 K2 C42 N4 -157.5(3)
O4 K2 C42 N4 -95.7(4)
O4' K2 C42 N4 -84.2(9)
N5 K2 C42 N4 83.7(3)
O3' K2 C42 N4 -165.5(6)
C49 K2 C42 N4 54.0(3)
C50 K2 C42 N4 47.6(3)
C52 K2 C42 N4 10.9(3)
C39 K2 C42 N4 -37.9(3)
C41 K2 C42 N4 -114.2(4)
O3 K2 C42 C41 -43.3(4)
O4 K2 C42 C41 18.5(4)
O4' K2 C42 C41 30.0(9)
N5 K2 C42 C41 -162.1(4)
O3' K2 C42 C41 -51.3(7)
C49 K2 C42 C41 168.2(3)
N4 K2 C42 C41 114.2(4)
C50 K2 C42 C41 161.8(3)
C52 K2 C42 C41 125.1(3)
C39 K2 C42 C41 76.3(3)
O3 K2 C42 C43 87.1(4)
O4 K2 C42 C43 148.9(4)
O4' K2 C42 C43 160.4(9)
N5 K2 C42 C43 -31.7(3)
O3' K2 C42 C43 79.1(7)
C49 K2 C42 C43 -61.4(3)
N4 K2 C42 C43 -115.4(5)
C50 K2 C42 C43 -67.8(4)
C52 K2 C42 C43 -104.5(3)
C39 K2 C42 C43 -153.3(4)
C41 K2 C42 C43 130.4(5)
N4 C42 C43 C44 -36.8(6)
C41 C42 C43 C44 147.1(6)
K2 C42 C43 C44 51.3(4)
N4 C42 C43 C58 84.9(5)
C41 C42 C43 C58 -91.2(7)
K2 C42 C43 C58 173.0(3)
N4 C42 C43 C64 -157.3(4)
C41 C42 C43 C64 26.7(8)
K2 C42 C43 C64 -69.2(4)
C47 N5 C44 C45 2.4(5)
Th1 N5 C44 C45 -70.6(3)
K2 N5 C44 C45 -162.4(3)
C47 N5 C44 C43 -177.8(4)
Th1 N5 C44 C43 109.2(4)
K2 N5 C44 C43 17.4(6)
C47 N5 C44 Th1 73.0(3)
K2 N5 C44 Th1 -91.8(3)
C42 C43 C44 N5 -45.3(5)
C58 C43 C44 N5 -167.3(4)
C64 C43 C44 N5 75.5(5)
C42 C43 C44 C45 134.5(5)
C58 C43 C44 C45 12.5(7)
C64 C43 C44 C45 -104.8(6)
C42 C43 C44 Th1 38.6(5)
C58 C43 C44 Th1 -83.3(4)
C64 C43 C44 Th1 159.4(3)
N3 Th1 C44 N5 64.9(5)
N6 Th1 C44 N5 5.7(3)
N4 Th1 C44 N5 88.4(3)
N1 Th1 C44 N5 -98.4(3)
N2 Th1 C44 N5 -173.0(2)
C9 Th1 C44 N5 153.8(2)
C6 Th1 C44 N5 -161.7(3)
C47 Th1 C44 N5 -38.0(3)
C45 Th1 C44 N5 -114.8(4)
C46 Th1 C44 N5 -77.7(3)
N3 Th1 C44 C45 179.8(4)
N6 Th1 C44 C45 120.5(3)
N4 Th1 C44 C45 -156.8(3)
N1 Th1 C44 C45 16.4(3)
N2 Th1 C44 C45 -58.1(3)
N5 Th1 C44 C45 114.8(4)
C9 Th1 C44 C45 -91.4(3)
C6 Th1 C44 C45 -46.8(3)
C47 Th1 C44 C45 76.9(3)
C46 Th1 C44 C45 37.2(3)
N3 Th1 C44 C43 -47.5(6)
N6 Th1 C44 C43 -106.7(3)
N4 Th1 C44 C43 -24.0(3)
N1 Th1 C44 C43 149.2(3)
N2 Th1 C44 C43 74.7(4)
N5 Th1 C44 C43 -112.4(5)
C9 Th1 C44 C43 41.4(4)
C6 Th1 C44 C43 85.9(4)
C47 Th1 C44 C43 -150.4(4)
C45 Th1 C44 C43 132.8(5)
C46 Th1 C44 C43 169.9(4)
N5 C44 C45 C46 -1.1(5)
C43 C44 C45 C46 179.1(5)
Th1 C44 C45 C46 -69.6(3)
N5 C44 C45 Th1 68.5(3)
C43 C44 C45 Th1 -111.3(5)
N3 Th1 C45 C44 -179.4(9)
N6 Th1 C45 C44 -64.0(3)
N4 Th1 C45 C44 20.2(3)
N1 Th1 C45 C44 -165.0(3)
N2 Th1 C45 C44 133.9(3)
N5 Th1 C45 C44 -35.9(3)
C9 Th1 C45 C44 104.3(3)
C6 Th1 C45 C44 133.5(3)
C47 Th1 C45 C44 -75.0(3)
C46 Th1 C45 C44 -112.4(4)
N3 Th1 C45 C46 -67.0(11)
N6 Th1 C45 C46 48.4(3)
N4 Th1 C45 C46 132.6(3)
N1 Th1 C45 C46 -52.6(3)
N2 Th1 C45 C46 -113.7(3)
N5 Th1 C45 C46 76.5(3)
C9 Th1 C45 C46 -143.3(3)
C6 Th1 C45 C46 -114.1(3)
C44 Th1 C45 C46 112.4(4)
C47 Th1 C45 C46 37.4(3)
C44 C45 C46 C47 -0.6(5)
Th1 C45 C46 C47 -68.9(3)
C44 C45 C46 Th1 68.3(3)
N3 Th1 C46 C47 -82.2(4)
N6 Th1 C46 C47 -22.1(3)
N4 Th1 C46 C47 62.3(3)
N1 Th1 C46 C47 -125.2(3)
N2 Th1 C46 C47 -169.5(3)
N5 Th1 C46 C47 35.8(3)
C9 Th1 C46 C47 164.2(3)
C6 Th1 C46 C47 176.8(3)
C44 Th1 C46 C47 75.0(3)
C45 Th1 C46 C47 112.2(4)
N3 Th1 C46 C45 165.6(3)
N6 Th1 C46 C45 -134.3(3)
N4 Th1 C46 C45 -49.9(3)
N1 Th1 C46 C45 122.6(3)
N2 Th1 C46 C45 78.3(3)
N5 Th1 C46 C45 -76.4(3)
C9 Th1 C46 C45 52.0(4)
C6 Th1 C46 C45 64.6(3)
C44 Th1 C46 C45 -37.2(3)
C47 Th1 C46 C45 -112.2(4)
C44 N5 C47 C46 -2.8(5)
Th1 N5 C47 C46 69.7(3)
K2 N5 C47 C46 162.4(3)
C44 N5 C47 C48 179.3(4)
Th1 N5 C47 C48 -108.2(4)
K2 N5 C47 C48 -15.5(5)
C44 N5 C47 Th1 -72.5(3)
K2 N5 C47 Th1 92.7(3)
C45 C46 C47 N5 2.2(5)
Th1 C46 C47 N5 -67.6(3)
C45 C46 C47 C48 179.6(5)
Th1 C46 C47 C48 109.8(5)
C45 C46 C47 Th1 69.7(3)
N3 Th1 C47 N5 -113.8(3)
N6 Th1 C47 N5 -90.4(3)
N4 Th1 C47 N5 -6.7(3)
N1 Th1 C47 N5 165.2(3)
N2 Th1 C47 N5 131.3(3)
C9 Th1 C47 N5 75.4(6)
C6 Th1 C47 N5 111.1(3)
C44 Th1 C47 N5 38.1(3)
C45 Th1 C47 N5 77.6(3)
C46 Th1 C47 N5 114.9(4)
N3 Th1 C47 C46 131.4(3)
N6 Th1 C47 C46 154.7(3)
N4 Th1 C47 C46 -121.5(3)
N1 Th1 C47 C46 50.3(3)
N2 Th1 C47 C46 16.4(4)
N5 Th1 C47 C46 -114.9(4)
C9 Th1 C47 C46 -39.4(6)
C6 Th1 C47 C46 -3.8(3)
C44 Th1 C47 C46 -76.8(3)
C45 Th1 C47 C46 -37.2(3)
N3 Th1 C47 C48 -0.5(4)
N6 Th1 C47 C48 22.9(3)
N4 Th1 C47 C48 106.6(3)
N1 Th1 C47 C48 -81.5(3)
N2 Th1 C47 C48 -115.4(3)
N5 Th1 C47 C48 113.3(5)
C9 Th1 C47 C48 -171.2(4)
C6 Th1 C47 C48 -135.6(3)
C44 Th1 C47 C48 151.4(4)
C45 Th1 C47 C48 -169.1(4)
C46 Th1 C47 C48 -131.8(5)
N5 C47 C48 C49 46.5(5)
C46 C47 C48 C49 -130.7(5)
Th1 C47 C48 C49 -36.7(4)
N5 C47 C48 C70 167.6(4)
C46 C47 C48 C70 -9.7(7)
Th1 C47 C48 C70 84.3(4)
N5 C47 C48 C76 -71.9(5)
C46 C47 C48 C76 110.9(6)
Th1 C47 C48 C76 -155.1(3)
C52 N6 C49 C50 1.1(6)
Th1 N6 C49 C50 164.9(4)
K2 N6 C49 C50 72.7(4)
C52 N6 C49 C48 179.4(4)
Th1 N6 C49 C48 -16.7(6)
K2 N6 C49 C48 -109.0(4)
C52 N6 C49 K2 -71.6(3)
Th1 N6 C49 K2 92.2(3)
C47 C48 C49 C50 -146.0(6)
C70 C48 C49 C50 92.3(7)
C76 C48 C49 C50 -25.6(7)
C47 C48 C49 N6 36.0(6)
C70 C48 C49 N6 -85.7(5)
C76 C48 C49 N6 156.4(4)
C47 C48 C49 K2 -53.3(4)
C70 C48 C49 K2 -175.0(3)
C76 C48 C49 K2 67.1(4)
O3 K2 C49 C50 63.2(5)
O4 K2 C49 C50 -27.3(5)
O4' K2 C49 C50 -26.3(6)
N5 K2 C49 C50 162.1(4)
O3' K2 C49 C50 26.3(4)
C42 K2 C49 C50 -168.5(3)
N4 K2 C49 C50 -147.7(3)
C52 K2 C49 C50 -75.7(4)
C39 K2 C49 C50 -125.6(3)
C41 K2 C49 C50 -161.9(3)
O3 K2 C49 N6 177.1(4)
O4 K2 C49 N6 86.6(4)
O4' K2 C49 N6 87.6(6)
N5 K2 C49 N6 -84.0(3)
O3' K2 C49 N6 140.2(3)
C42 K2 C49 N6 -54.6(3)
N4 K2 C49 N6 -33.8(3)
C50 K2 C49 N6 113.9(5)
C52 K2 C49 N6 38.2(3)
C39 K2 C49 N6 -11.6(3)
C41 K2 C49 N6 -47.9(3)
O3 K2 C49 C48 -65.4(5)
O4 K2 C49 C48 -155.9(4)
O4' K2 C49 C48 -154.9(6)
N5 K2 C49 C48 33.5(3)
O3' K2 C49 C48 -102.3(4)
C42 K2 C49 C48 62.9(3)
N4 K2 C49 C48 83.7(3)
C50 K2 C49 C48 -128.6(5)
C52 K2 C49 C48 155.7(4)
C39 K2 C49 C48 105.9(3)
C41 K2 C49 C48 69.5(4)
N6 C49 C50 C51 -0.6(6)
C48 C49 C50 C51 -178.7(5)
K2 C49 C50 C51 72.6(4)
N6 C49 C50 K2 -73.1(4)
C48 C49 C50 K2 108.7(5)
O3 K2 C50 C49 -135.6(4)
O4 K2 C50 C49 159.0(4)
O4' K2 C50 C49 156.7(6)
N5 K2 C50 C49 -15.0(3)
O3' K2 C50 C49 -152.1(4)
C42 K2 C50 C49 14.5(4)
N4 K2 C50 C49 34.7(4)
C52 K2 C50 C49 74.8(3)
C39 K2 C50 C49 62.1(4)
C41 K2 C50 C49 32.2(5)
O3 K2 C50 C51 113.1(4)
O4 K2 C50 C51 47.7(4)
O4' K2 C50 C51 45.3(6)
N5 K2 C50 C51 -126.4(3)
O3' K2 C50 C51 96.6(4)
C49 K2 C50 C51 -111.3(5)
C42 K2 C50 C51 -96.8(3)
N4 K2 C50 C51 -76.6(3)
C52 K2 C50 C51 -36.5(3)
C39 K2 C50 C51 -49.2(4)
C41 K2 C50 C51 -79.1(5)
C49 C50 C51 C52 -0.2(6)
K2 C50 C51 C52 71.0(4)
C49 C50 C51 K2 -71.2(4)
O3 K2 C51 C52 162.3(4)
O4 K2 C51 C52 113.3(4)
O4' K2 C51 C52 116.1(6)
N5 K2 C51 C52 -57.9(3)
O3' K2 C51 C52 173.3(4)
C49 K2 C51 C52 -74.3(4)
C42 K2 C51 C52 -6.4(4)
N4 K2 C51 C52 -0.3(4)
C50 K2 C51 C52 -111.2(5)
C39 K2 C51 C52 25.4(4)
C41 K2 C51 C52 25.8(5)
O3 K2 C51 C50 -86.5(5)
O4 K2 C51 C50 -135.5(4)
O4' K2 C51 C50 -132.7(6)
N5 K2 C51 C50 53.3(3)
O3' K2 C51 C50 -75.5(4)
C49 K2 C51 C50 36.9(3)
C42 K2 C51 C50 104.8(3)
N4 K2 C51 C50 110.9(3)
C52 K2 C51 C50 111.2(5)
C39 K2 C51 C50 136.6(3)
C41 K2 C51 C50 137.0(3)
C50 C51 C52 N6 0.9(7)
K2 C51 C52 N6 71.2(4)
C50 C51 C52 K2 -70.4(4)
C49 N6 C52 C51 -1.2(6)
Th1 N6 C52 C51 -165.2(4)
K2 N6 C52 C51 -71.6(4)
C49 N6 C52 K2 70.4(3)
Th1 N6 C52 K2 -93.6(3)
O3 K2 C52 C51 -31.2(7)
O4 K2 C52 C51 -68.8(4)
O4' K2 C52 C51 -60.2(6)
N5 K2 C52 C51 122.2(4)
O3' K2 C52 C51 -6.6(4)
C49 K2 C52 C51 77.0(4)
C42 K2 C52 C51 174.8(3)
N4 K2 C52 C51 179.7(4)
C50 K2 C52 C51 38.0(3)
C39 K2 C52 C51 -153.8(4)
C41 K2 C52 C51 -161.7(3)
O3 K2 C52 N6 -146.8(6)
O4 K2 C52 N6 175.7(4)
O4' K2 C52 N6 -175.8(5)
N5 K2 C52 N6 6.6(3)
O3' K2 C52 N6 -122.2(3)
C49 K2 C52 N6 -38.6(3)
C42 K2 C52 N6 59.2(3)
N4 K2 C52 N6 64.1(3)
C50 K2 C52 N6 -77.6(3)
C39 K2 C52 N6 90.6(3)
C41 K2 C52 N6 82.7(3)
C58 C53 C54 C55 2.9(10)
C53 C54 C55 C56 -0.3(11)
C54 C55 C56 C57 -0.4(11)
C55 C56 C57 C58 -1.5(10)
C54 C53 C58 C57 -4.7(8)
C54 C53 C58 C43 179.8(5)
C56 C57 C58 C53 4.0(8)
C56 C57 C58 C43 179.5(5)
C42 C43 C58 C53 -175.4(5)
C44 C43 C58 C53 -57.1(6)
C64 C43 C58 C53 63.3(6)
C42 C43 C58 C57 9.3(7)
C44 C43 C58 C57 127.6(5)
C64 C43 C58 C57 -112.0(5)
C64 C59 C60 C61 3.5(10)
C59 C60 C61 C62 -2.1(11)
C60 C61 C62 C63 0.7(12)
C61 C62 C63 C64 -0.8(11)
C62 C63 C64 C59 2.1(9)
C62 C63 C64 C43 177.9(6)
C60 C59 C64 C63 -3.5(9)
C60 C59 C64 C43 -179.4(5)
C42 C43 C64 C63 117.7(6)
C44 C43 C64 C63 0.3(7)
C58 C43 C64 C63 -120.7(6)
C42 C43 C64 C59 -66.6(6)
C44 C43 C64 C59 175.9(5)
C58 C43 C64 C59 55.0(6)
C70 C65 C66 C67 -1.1(9)
C65 C66 C67 C68 1.2(10)
C66 C67 C68 C69 1.1(10)
C67 C68 C69 C70 -3.7(10)
C68 C69 C70 C65 3.8(9)
C68 C69 C70 C48 179.1(5)
C66 C65 C70 C69 -1.4(8)
C66 C65 C70 C48 -176.6(5)
C49 C48 C70 C69 172.7(5)
C47 C48 C70 C69 54.4(6)
C76 C48 C70 C69 -68.6(6)
C49 C48 C70 C65 -12.2(7)
C47 C48 C70 C65 -130.5(5)
C76 C48 C70 C65 106.5(6)
C76 C71 C72 C73 -1.2(13)
C71 C72 C73 C74 1.7(12)
C72 C73 C74 C75 -0.2(11)
C73 C74 C75 C76 -1.8(11)
C72 C71 C76 C75 -0.9(11)
C72 C71 C76 C48 -175.1(7)
C74 C75 C76 C71 2.3(9)
C74 C75 C76 C48 176.5(6)
C49 C48 C76 C71 89.3(7)
C47 C48 C76 C71 -153.8(6)
C70 C48 C76 C71 -30.7(7)
C49 C48 C76 C75 -84.7(6)
C47 C48 C76 C75 32.2(7)
C70 C48 C76 C75 155.3(5)
O2 K1 O1 C77 165.9(9)
N2 K1 O1 C77 -92.5(14)
N1 K1 O1 C77 8.2(9)
C4 K1 O1 C77 40.7(9)
C11 K1 O1 C77 -101.4(8)
C1 K1 O1 C77 10.4(9)
C14 K1 O1 C77 -66.8(8)
C12 K1 O1 C77 -109.5(8)
N3 K1 O1 C77 -72.4(9)
C13 K1 O1 C77 -88.2(8)
C3 K1 O1 C77 52.8(9)
O2 K1 O1 C78 9.5(7)
N2 K1 O1 C78 111.1(12)
N1 K1 O1 C78 -148.2(6)
C4 K1 O1 C78 -115.7(7)
C11 K1 O1 C78 102.2(7)
C1 K1 O1 C78 -146.0(7)
C14 K1 O1 C78 136.8(7)
C12 K1 O1 C78 94.1(7)
N3 K1 O1 C78 131.2(7)
C13 K1 O1 C78 115.4(7)
C3 K1 O1 C78 -103.6(7)
C77 O1 C78 C79 169.4(11)
K1 O1 C78 C79 -35.5(12)
O1 C78 C79 O2 53.7(14)
C78 C79 O2 C80 176.9(10)
C78 C79 O2 K1 -42.7(12)
O1 K1 O2 C79 16.8(7)
N2 K1 O2 C79 -153.0(6)
N1 K1 O2 C79 124.2(7)
C4 K1 O2 C79 135.4(6)
C11 K1 O2 C79 -93.7(7)
C1 K1 O2 C79 67.4(7)
C14 K1 O2 C79 -50.9(7)
C12 K1 O2 C79 -75.5(7)
N3 K1 O2 C79 -81.8(7)
C13 K1 O2 C79 -50.9(7)
C3 K1 O2 C79 110.4(7)
O1 K1 O2 C80 156.1(8)
N2 K1 O2 C80 -13.7(7)
N1 K1 O2 C80 -96.6(8)
C4 K1 O2 C80 -85.4(7)
C11 K1 O2 C80 45.5(7)
C1 K1 O2 C80 -153.3(7)
C14 K1 O2 C80 88.4(7)
C12 K1 O2 C80 63.8(7)
N3 K1 O2 C80 57.5(7)
C13 K1 O2 C80 88.3(7)
C3 K1 O2 C80 -110.3(7)
O4 K2 O3 C81 -160.0(11)
O4' K2 O3 C81 -173.0(12)
N5 K2 O3 C81 6.9(11)
O3' K2 O3 C81 126.1(11)
C49 K2 O3 C81 79.2(11)
C42 K2 O3 C81 -50.0(10)
N4 K2 O3 C81 -61.8(11)
C50 K2 O3 C81 107.0(10)
C52 K2 O3 C81 155.9(8)
C39 K2 O3 C81 -91.1(10)
C41 K2 O3 C81 -67.5(10)
O4 K2 O3 C82 -19.6(10)
O4' K2 O3 C82 -32.5(11)
N5 K2 O3 C82 147.3(10)
O3' K2 O3 C82 -93.5(11)
C49 K2 O3 C82 -140.4(10)
C42 K2 O3 C82 90.5(10)
N4 K2 O3 C82 78.6(11)
C50 K2 O3 C82 -112.6(10)
C52 K2 O3 C82 -63.7(13)
C39 K2 O3 C82 49.3(11)
C41 K2 O3 C82 72.9(10)
C81 O3 C82 C83 -168.8(14)
K2 O3 C82 C83 49.8(18)
C81 O3 C82 K2 141.5(16)
O4 K2 C82 O3 152.9(14)
O4' K2 C82 O3 140.1(13)
N5 K2 C82 O3 -43.8(13)
O3' K2 C82 O3 72.4(10)
C49 K2 C82 O3 66.3(12)
C42 K2 C82 O3 -93.9(10)
N4 K2 C82 O3 -114.5(10)
C50 K2 C82 O3 83.4(10)
C52 K2 C82 O3 142.1(9)
C39 K2 C82 O3 -136.7(10)
C41 K2 C82 O3 -103.1(10)
O3 K2 C82 C83 -134.9(18)
O4 K2 C82 C83 18.1(9)
O4' K2 C82 C83 5.2(11)
N5 K2 C82 C83 -178.7(9)
O3' K2 C82 C83 -62.5(10)
C49 K2 C82 C83 -68.6(13)
C42 K2 C82 C83 131.2(10)
N4 K2 C82 C83 110.6(10)
C50 K2 C82 C83 -51.5(12)
C52 K2 C82 C83 7.2(14)
C39 K2 C82 C83 88.4(11)
C41 K2 C82 C83 122.0(11)
O3 C82 C83 O4 -61(2)
K2 C82 C83 O4 -26.7(13)
C82 C83 O4 C84 166(2)
C82 C83 O4 K2 39.0(18)
O3 K2 O4 C83 -10.1(11)
O4' K2 O4 C83 117(3)
N5 K2 O4 C83 -103.0(16)
O3' K2 O4 C83 54.2(11)
C49 K2 O4 C83 120.8(11)
C42 K2 O4 C83 -100.3(12)
N4 K2 O4 C83 -128.6(11)
C50 K2 O4 C83 108.7(11)
C52 K2 O4 C83 151.3(11)
C39 K2 O4 C83 -134.7(12)
C41 K2 O4 C83 -92.4(12)
O3 K2 O4 C84 -135.6(19)
O4' K2 O4 C84 -8(2)
N5 K2 O4 C84 131.5(19)
O3' K2 O4 C84 -71.3(18)
C49 K2 O4 C84 -5(2)
C42 K2 O4 C84 134.2(18)
N4 K2 O4 C84 105.9(18)
C50 K2 O4 C84 -16.8(19)
C52 K2 O4 C84 25.8(19)
C39 K2 O4 C84 99.8(18)
C41 K2 O4 C84 142.1(18)
O3 K2 O3' C81' -112.2(14)
O4 K2 O3' C81' 176.3(15)
O4' K2 O3' C81' 159.5(17)
N5 K2 O3' C81' -9.3(15)
C49 K2 O3' C81' 39.3(14)
C42 K2 O3' C81' -102.5(14)
N4 K2 O3' C81' 152.8(19)
C50 K2 O3' C81' 51.1(13)
C52 K2 O3' C81' 81.0(14)
C39 K2 O3' C81' 159.5(12)
C41 K2 O3' C81' -131.7(13)
O3 K2 O3' C82' 98.4(14)
O4 K2 O3' C82' 26.8(13)
O4' K2 O3' C82' 10.0(16)
N5 K2 O3' C82' -158.8(13)
C49 K2 O3' C82' -110.1(14)
C42 K2 O3' C82' 108.0(14)
N4 K2 O3' C82' 3(3)
C50 K2 O3' C82' -98.4(14)
C52 K2 O3' C82' -68.4(14)
C39 K2 O3' C82' 10.0(16)
C41 K2 O3' C82' 78.9(14)
C81' O3' C82' C83' 172(2)
K2 O3' C82' C83' -35(3)
O3' C82' C83' O4' 50(4)
C82' C83' O4' C84' 141(3)
C82' C83' O4' K2 -44(4)
O3 K2 O4' C83' -44(3)
O4 K2 O4' C83' -90(4)
N5 K2 O4' C83' 137(3)
O3' K2 O4' C83' 17(3)
C49 K2 O4' C83' 92(3)
C42 K2 O4' C83' -134(3)
N4 K2 O4' C83' -164(3)
C50 K2 O4' C83' 81(3)
C52 K2 O4' C83' 123(3)
C39 K2 O4' C83' -163(3)
C41 K2 O4' C83' -121(3)
O3 K2 O4' C84' 131(3)
O4 K2 O4' C84' 85(3)
N5 K2 O4' C84' -48(6)
O3' K2 O4' C84' -168(3)
C49 K2 O4' C84' -93(3)
C42 K2 O4' C84' 41(3)
N4 K2 O4' C84' 11(3)
C50 K2 O4' C84' -104(3)
C52 K2 O4' C84' -62(3)
C39 K2 O4' C84' 12(3)
C41 K2 O4' C84' 54(3)
